data_4328755
loop_
_publ_author_name
'Viktor Hlukhyy'
'Thomas F. F\"assler'
'Sim\'eon Ponou'
'Sven Lidin'
'Natalia P. Ivleva'
'Reinhard Niessner'

_publ_contact_author_address
;  Departement of Chemistry, Technische Universitaet Muenchen,
   Lichtenbergstrasse 4,
   85747 Garching, Germany
;
_publ_contact_author_email Thomas.Faessler@lrz.tu-muenchen.de
_publ_contact_author_fax '+49-(0) 89 289 13186'
_publ_contact_author_name 'Thomas F. Faessler'
_publ_contact_author_phone '+49-(0) 89 289 13131'
_publ_section_title
;
 Extreme Differences in Oxidation States: Synthesis and Structural
 Analysis of the Germanide Oxometallates A10[Ge9]2[WO4] As Well As
 A10+x[Ge9]2[W1-xNbxO4] with A = K and Rb Containing [Ge9]4- Polyanions
;
_journal_name_full 'Inorganic Chemistry'
_journal_page_first 4058
_journal_page_last 4065
_journal_paper_doi 10.1021/ic202234b
_journal_volume 51
_journal_year 2012
_chemical_formula_sum 'Ge18 O4 Rb10 W'
_chemical_formula_weight 2409.17
_space_group_IT_number 14
_symmetry_cell_setting monoclinic
_symmetry_space_group_name_Hall '-P 2ybc'
_symmetry_space_group_name_H-M 'P 1 21/c 1'
_atom_sites_solution_primary direct
_atom_sites_solution_secondary difmap
_audit_creation_method SHELXL-97
_cell_angle_alpha 90.00
_cell_angle_beta 90.078(4)
_cell_angle_gamma 90.00
_cell_formula_units_Z 4
_cell_length_a 14.3230(7)
_cell_length_b 15.9060(9)
_cell_length_c 17.8634(9)
_cell_measurement_temperature 150(2)
_cell_volume 4069.7(4)
_computing_structure_refinement 'SHELXL-97 (Sheldrick, 1997)'
_computing_structure_solution 'SHELXS-97 (Sheldrick, 1990)'
_diffrn_ambient_temperature 150(2)
_diffrn_measured_fraction_theta_full 0.998
_diffrn_measured_fraction_theta_max 0.998
_diffrn_measurement_device_type 'Oxford XCalibur3 CCD area-detector'
_diffrn_measurement_method 'phi and omega scans'
_diffrn_radiation_monochromator graphite
_diffrn_radiation_source 'Enhance (Mo) X-ray Source'
_diffrn_radiation_type MoK\a
_diffrn_radiation_wavelength 0.71073
_diffrn_reflns_av_R_equivalents 0.1504
_diffrn_reflns_av_sigmaI/netI 0.1929
_diffrn_reflns_limit_h_max 17
_diffrn_reflns_limit_h_min -17
_diffrn_reflns_limit_k_max 18
_diffrn_reflns_limit_k_min -18
_diffrn_reflns_limit_l_max 21
_diffrn_reflns_limit_l_min 0
_diffrn_reflns_number 14274
_diffrn_reflns_theta_full 25.00
_diffrn_reflns_theta_max 25.00
_diffrn_reflns_theta_min 2.93
_exptl_absorpt_coefficient_mu 27.773
_exptl_absorpt_correction_T_max 0.2930
_exptl_absorpt_correction_T_min 0.1268
_exptl_absorpt_correction_type numerical
_exptl_crystal_colour ruby-red
_exptl_crystal_density_diffrn 3.932
_exptl_crystal_description rod-shaped
_exptl_crystal_F_000 4208
_exptl_crystal_size_max 0.24
_exptl_crystal_size_mid 0.22
_exptl_crystal_size_min 0.18
_refine_diff_density_max 4.580
_refine_diff_density_min -2.450
_refine_diff_density_rms 0.535
_refine_ls_extinction_coef 0.00023(11)
_refine_ls_extinction_expression Fc^*^=kFc[1+0.001xFc^2^\l^3^/sin(2\q)]^-1/4^
_refine_ls_extinction_method SHELXL
_refine_ls_goodness_of_fit_ref 1.011
_refine_ls_matrix_type full
_refine_ls_number_parameters 267
_refine_ls_number_reflns 7157
_refine_ls_number_restraints 1
_refine_ls_restrained_S_all 1.012
_refine_ls_R_factor_all 0.1634
_refine_ls_R_factor_gt 0.1177
_refine_ls_shift/su_max 0.002
_refine_ls_shift/su_mean 0.000
_refine_ls_structure_factor_coef Fsqd
_refine_ls_weighting_details 'calc w=1/[\s^2^(Fo^2^)+(0.1627P)^2^+0.0000P] where P=(Fo^2^+2Fc^2^)/3'
_refine_ls_weighting_scheme calc
_refine_ls_wR_factor_gt 0.2757
_refine_ls_wR_factor_ref 0.3015
_reflns_number_gt 4318
_reflns_number_total 7157
_reflns_threshold_expression >2sigma(I)
_cod_data_source_file ic202234b_si_002_1.cif
_cod_data_source_block Rb10Ge18WO4_4b
_cod_database_code 4328755

loop_
_symmetry_equiv_pos_as_xyz
'x, y, z'
'-x, y+1/2, -z+1/2'
'-x, -y, -z'
'x, -y-1/2, z-1/2'

loop_
_atom_site_label
_atom_site_type_symbol
_atom_site_fract_x
_atom_site_fract_y
_atom_site_fract_z
_atom_site_U_iso_or_equiv
_atom_site_adp_type
_atom_site_occupancy
_atom_site_symmetry_multiplicity
_atom_site_calc_flag
_atom_site_refinement_flags
W1 W 0.25370(13) 0.04854(11) 0.00538(10) 0.0329(5) Uani 1 1 d .
O1 O 0.344(2) 0.517(2) 0.5469(17) 0.038(7) Uiso 1 1 d .
O2 O 0.167(2) 0.518(2) 0.4674(19) 0.046(9) Uiso 1 1 d .
O3 O 0.207(3) 0.110(3) 0.078(2) 0.065(11) Uiso 1 1 d .
O4 O 0.302(2) 0.400(2) 0.430(2) 0.049(9) Uiso 1 1 d .
Ge1A Ge 0.6839(3) 0.3455(3) 0.1589(3) 0.0419(12) Uani 1 1 d .
Ge2A Ge 0.5822(4) 0.3357(3) 0.0401(3) 0.0392(12) Uani 1 1 d .
Ge3A Ge 0.5442(4) 0.4452(3) 0.1535(3) 0.0384(11) Uani 1 1 d .
Ge4A Ge 0.5654(4) 0.3157(3) 0.2645(3) 0.0340(11) Uani 1 1 d .
Ge5A Ge 0.6095(4) 0.2006(3) 0.1519(3) 0.0421(12) Uani 1 1 d .
Ge6A Ge 0.4149(4) 0.3702(4) 0.0742(3) 0.0390(12) Uani 1 1 d .
Ge7A Ge 0.4042(4) 0.3680(4) 0.2182(3) 0.0406(12) Uani 1 1 d .
Ge8A Ge 0.4440(4) 0.2085(4) 0.2064(3) 0.0513(15) Uani 1 1 d .
Ge9A Ge 0.4684(4) 0.2143(3) 0.0653(3) 0.0400(12) Uani 1 1 d .
Ge1D Ge 0.0828(9) 0.7967(8) 0.1587(7) 0.0573(11) Uiso 0.584(6) 1 d P
Ge1C Ge 0.0405(12) 0.8186(10) 0.1361(9) 0.0573(11) Uiso 0.416(6) 1 d P
Ge2C Ge 0.0867(12) 0.2470(10) 0.4280(8) 0.0573(11) Uiso 0.416(6) 1 d PD
Ge2D Ge 0.0304(9) 0.2454(8) 0.4417(6) 0.0573(11) Uiso 0.584(6) 1 d P
Ge3D Ge 0.1246(9) 0.6703(8) 0.0701(7) 0.0573(11) Uiso 0.584(6) 1 d P
Ge3C Ge 0.0919(12) 0.6951(11) 0.0490(9) 0.0573(11) Uiso 0.416(6) 1 d P
Ge4C Ge 0.1326(11) 0.7042(11) 0.2082(9) 0.0573(11) Uiso 0.416(6) 1 d P
Ge4D Ge 0.1177(8) 0.6616(8) 0.2370(7) 0.0573(11) Uiso 0.584(6) 1 d P
Ge5B Ge 0.0475(5) 0.2373(5) 0.2579(4) 0.071(2) Uani 1 1 d .
Ge6B Ge 0.0356(5) 0.0850(5) 0.4449(5) 0.077(2) Uani 1 1 d .
Ge7B Ge 0.1044(5) 0.5460(6) 0.1403(4) 0.080(2) Uani 1 1 d .
Ge8C Ge -0.0027(12) 0.5902(11) 0.2437(9) 0.0573(11) Uiso 0.416(6) 1 d P
Ge8D Ge -0.0376(9) 0.5672(8) 0.2257(7) 0.0573(11) Uiso 0.584(6) 1 d P
Ge9B Ge 0.1454(4) 0.1481(7) 0.3445(5) 0.093(3) Uani 1 1 d D
Rb1 Rb 0.3683(4) 0.2366(3) 0.3910(3) 0.0415(11) Uani 1 1 d .
Rb2 Rb 0.6372(4) 0.1022(3) 0.3346(3) 0.0463(12) Uani 1 1 d .
Rb3 Rb 0.2566(4) -0.0002(3) 0.4780(2) 0.0412(11) Uani 1 1 d .
Rb4 Rb 0.2812(5) 0.8222(3) 0.0346(6) 0.095(3) Uani 1 1 d .
Rb5 Rb 0.2050(4) 0.2770(4) 0.1107(4) 0.0632(16) Uani 1 1 d .
Rb6 Rb 0.4731(3) 0.4841(3) 0.3944(3) 0.0449(12) Uani 1 1 d .
Rb7 Rb 0.1705(5) 0.4305(5) 0.3127(3) 0.073(2) Uani 1 1 d .
Rb8 Rb 0.2772(4) 0.0273(5) 0.2102(3) 0.0663(18) Uani 1 1 d .
Rb9 Rb 0.0720(4) 0.8693(5) 0.3580(3) 0.0675(18) Uani 1 1 d .
Rb10 Rb 0.0064(5) 0.0954(6) 0.0692(4) 0.091(3) Uani 1 1 d .

loop_
_atom_site_aniso_label
_atom_site_aniso_U_11
_atom_site_aniso_U_22
_atom_site_aniso_U_33
_atom_site_aniso_U_23
_atom_site_aniso_U_13
_atom_site_aniso_U_12
W1 0.0321(9) 0.0342(9) 0.0326(9) 0.0009(8) 0.0085(9) -0.0033(9)
Ge1A 0.035(3) 0.037(3) 0.054(3) 0.003(3) 0.000(2) -0.003(2)
Ge2A 0.052(3) 0.034(3) 0.031(2) -0.002(2) 0.010(2) -0.008(2)
Ge3A 0.040(3) 0.030(3) 0.045(3) -0.011(2) 0.001(2) 0.000(2)
Ge4A 0.051(3) 0.027(3) 0.024(2) -0.0015(19) -0.005(2) -0.003(2)
Ge5A 0.055(3) 0.024(2) 0.047(3) 0.000(2) -0.007(3) 0.006(2)
Ge6A 0.036(3) 0.048(3) 0.033(2) -0.001(2) -0.009(2) 0.007(2)
Ge7A 0.036(3) 0.053(3) 0.032(2) 0.002(2) 0.004(2) 0.004(3)
Ge8A 0.057(4) 0.053(4) 0.044(3) -0.007(3) 0.013(3) -0.022(3)
Ge9A 0.052(3) 0.033(3) 0.035(3) 0.006(2) -0.010(2) -0.004(2)
Ge5B 0.068(4) 0.089(6) 0.058(4) 0.032(4) 0.014(4) 0.001(4)
Ge6B 0.052(4) 0.094(5) 0.085(5) 0.054(5) 0.002(3) 0.012(4)
Ge7B 0.053(4) 0.120(7) 0.067(4) -0.028(5) 0.002(3) 0.025(4)
Ge9B 0.027(3) 0.145(8) 0.106(6) 0.042(6) 0.006(4) 0.000(4)
Rb1 0.056(3) 0.036(3) 0.032(2) 0.004(2) 0.005(2) -0.003(2)
Rb2 0.050(3) 0.042(3) 0.047(3) 0.005(2) -0.010(2) -0.002(2)
Rb3 0.044(3) 0.037(2) 0.043(2) -0.0054(19) -0.006(2) 0.005(2)
Rb4 0.071(4) 0.020(3) 0.192(9) -0.006(4) 0.063(5) -0.004(3)
Rb5 0.060(3) 0.069(4) 0.060(3) -0.010(3) 0.016(3) -0.008(3)
Rb6 0.037(3) 0.041(3) 0.056(3) -0.007(2) 0.000(2) 0.004(2)
Rb7 0.068(4) 0.106(6) 0.046(3) -0.012(3) -0.019(3) 0.036(4)
Rb8 0.064(4) 0.089(5) 0.046(3) 0.014(3) 0.008(3) 0.029(3)
Rb9 0.045(3) 0.104(5) 0.053(3) -0.012(3) -0.001(3) -0.023(3)
Rb10 0.057(4) 0.136(7) 0.080(5) -0.039(5) 0.015(3) -0.038(4)

loop_
_atom_type_symbol
_atom_type_description
_atom_type_scat_dispersion_real
_atom_type_scat_dispersion_imag
_atom_type_scat_source
Ge Ge 0.1547 1.8001 'International Tables Vol C Tables 4.2.6.8 and 6.1.1.4'
O O 0.0106 0.0060 'International Tables Vol C Tables 4.2.6.8 and 6.1.1.4'
Rb Rb -0.9393 2.9676 'International Tables Vol C Tables 4.2.6.8 and 6.1.1.4'
W W -0.8490 6.8722 'International Tables Vol C Tables 4.2.6.8 and 6.1.1.4'

loop_
_geom_angle_atom_site_label_1
_geom_angle_atom_site_label_2
_geom_angle_atom_site_label_3
_geom_angle
_geom_angle_site_symmetry_1
_geom_angle_site_symmetry_3
O4 W1 O3 117(2) 4_565 .
O4 W1 O2 105.6(16) 4_565 4_565
O3 W1 O2 110.3(17) . 4_565
O4 W1 O1 107.9(16) 4_565 4_565
O3 W1 O1 107.1(17) . 4_565
O2 W1 O1 108.3(15) 4_565 4_565
O4 W1 Rb7 49.5(12) 4_565 4_565
O3 W1 Rb7 121.0(14) . 4_565
O2 W1 Rb7 57.6(11) 4_565 4_565
O1 W1 Rb7 131.9(10) 4_565 4_565
O4 W1 Rb4 122.7(13) 4_565 1_545
O3 W1 Rb4 119.1(14) . 1_545
O2 W1 Rb4 62.7(12) 4_565 1_545
O1 W1 Rb4 45.8(10) 4_565 1_545
Rb7 W1 Rb4 105.0(2) 4_565 1_545
O4 W1 Rb8 141.5(12) 4_565 .
O3 W1 Rb8 50.0(14) . .
O2 W1 Rb8 112.9(11) 4_565 .
O1 W1 Rb8 58.6(10) 4_565 .
Rb7 W1 Rb8 166.21(16) 4_565 .
Rb4 W1 Rb8 76.0(2) 1_545 .
O4 W1 Rb6 47.0(12) 4_565 4_565
O3 W1 Rb6 142.0(14) . 4_565
O2 W1 Rb6 107.6(11) 4_565 4_565
O1 W1 Rb6 62.6(10) 4_565 4_565
Rb7 W1 Rb6 77.71(14) 4_565 4_565
Rb4 W1 Rb6 81.34(13) 1_545 4_565
Rb8 W1 Rb6 115.85(13) . 4_565
O4 W1 Rb10 120.9(12) 4_565 .
O3 W1 Rb10 46.3(14) . .
O2 W1 Rb10 65.0(11) 4_565 .
O1 W1 Rb10 130.9(10) 4_565 .
Rb7 W1 Rb10 87.82(18) 4_565 .
Rb4 W1 Rb10 104.53(19) 1_545 .
Rb8 W1 Rb10 78.69(16) . .
Rb6 W1 Rb10 165.41(16) 4_565 .
O4 W1 Rb5 90.1(13) 4_565 .
O3 W1 Rb5 27.5(14) . .
O2 W1 Rb5 125.5(12) 4_565 .
O1 W1 Rb5 115.8(10) 4_565 .
Rb7 W1 Rb5 106.98(17) 4_565 .
Rb4 W1 Rb5 144.55(18) 1_545 .
Rb8 W1 Rb5 69.25(15) . .
Rb6 W1 Rb5 120.11(12) 4_565 .
Rb10 W1 Rb5 62.26(15) . .
O4 W1 Rb1 25.3(12) 4_565 4_565
O3 W1 Rb1 93.0(14) . 4_565
O2 W1 Rb1 124.1(11) 4_565 4_565
O1 W1 Rb1 112.0(10) 4_565 4_565
Rb7 W1 Rb1 66.72(13) 4_565 4_565
Rb4 W1 Rb1 143.82(13) 1_545 4_565
Rb8 W1 Rb1 120.59(14) . 4_565
Rb6 W1 Rb1 62.56(10) 4_565 4_565
Rb10 W1 Rb1 110.05(17) . 4_565
Rb5 W1 Rb1 65.48(11) . 4_565
W1 O1 Rb4 105.6(14) 4_566 4_576
W1 O1 Rb6 144.1(16) 4_566 3_666
Rb4 O1 Rb6 110.0(11) 4_576 3_666
W1 O1 Rb8 91.9(12) 4_566 4_566
Rb4 O1 Rb8 100.5(10) 4_576 4_566
Rb6 O1 Rb8 86.4(8) 3_666 4_566
W1 O1 Rb6 88.4(11) 4_566 .
Rb4 O1 Rb6 105.3(10) 4_576 .
Rb6 O1 Rb6 77.8(8) 3_666 .
Rb8 O1 Rb6 153.0(11) 4_566 .
W1 O2 Rb10 163.7(18) 4_566 2
W1 O2 Rb7 93.5(14) 4_566 .
Rb10 O2 Rb7 90.3(10) 2 .
W1 O2 Rb4 88.5(13) 4_566 4_576
Rb10 O2 Rb4 100.7(11) 2 4_576
Rb7 O2 Rb4 132.3(12) . 4_576
W1 O2 Rb10 87.3(13) 4_566 4_566
Rb10 O2 Rb10 76.4(8) 2 4_566
Rb7 O2 Rb10 104.3(10) . 4_566
Rb4 O2 Rb10 123.4(11) 4_576 4_566
W1 O3 Rb5 135(2) . .
W1 O3 Rb10 107.5(18) . .
Rb5 O3 Rb10 94.8(13) . .
W1 O3 Rb8 102.2(18) . .
Rb5 O3 Rb8 105.6(14) . .
Rb10 O3 Rb8 110.6(14) . .
W1 O4 Rb1 139.7(19) 4_566 .
W1 O4 Rb7 103.2(15) 4_566 .
Rb1 O4 Rb7 101.3(12) . .
W1 O4 Rb6 106.9(16) 4_566 .
Rb1 O4 Rb6 94.8(11) . .
Rb7 O4 Rb6 108.5(12) . .
Ge5A Ge1A Ge3A 103.4(2) . .
Ge5A Ge1A Ge2A 70.6(2) . .
Ge3A Ge1A Ge2A 64.2(2) . .
Ge5A Ge1A Ge4A 66.0(2) . .
Ge3A Ge1A Ge4A 68.0(2) . .
Ge2A Ge1A Ge4A 102.6(2) . .
Ge5A Ge1A Rb9 120.5(2) . 2_645
Ge3A Ge1A Rb9 135.0(3) . 2_645
Ge2A Ge1A Rb9 119.7(2) . 2_645
Ge4A Ge1A Rb9 137.2(2) . 2_645
Ge5A Ge1A Rb3 133.7(3) . 2_655
Ge3A Ge1A Rb3 74.7(2) . 2_655
Ge2A Ge1A Rb3 67.23(18) . 2_655
Ge4A Ge1A Rb3 141.6(2) . 2_655
Rb9 Ge1A Rb3 68.31(16) 2_645 2_655
Ge5A Ge1A Rb8 142.1(3) . 2_655
Ge3A Ge1A Rb8 70.2(2) . 2_655
Ge2A Ge1A Rb8 129.9(2) . 2_655
Ge4A Ge1A Rb8 77.5(2) . 2_655
Rb9 Ge1A Rb8 79.92(18) 2_645 2_655
Rb3 Ge1A Rb8 82.06(16) 2_655 2_655
Ge6A Ge2A Ge9A 61.3(2) . .
Ge6A Ge2A Ge1A 108.8(2) . .
Ge9A Ge2A Ge1A 105.1(2) . .
Ge6A Ge2A Ge3A 59.53(19) . .
Ge9A Ge2A Ge3A 102.9(2) . .
Ge1A Ge2A Ge3A 57.51(19) . .
Ge6A Ge2A Rb4 141.9(3) . 3_665
Ge9A Ge2A Rb4 83.1(2) . 3_665
Ge1A Ge2A Rb4 92.4(3) . 3_665
Ge3A Ge2A Rb4 149.9(3) . 3_665
Ge6A Ge2A Rb3 119.0(2) . 2_655
Ge9A Ge2A Rb3 175.0(2) . 2_655
Ge1A Ge2A Rb3 70.03(18) . 2_655
Ge3A Ge2A Rb3 74.03(18) . 2_655
Rb4 Ge2A Rb3 97.62(18) 3_665 2_655
Ge6A Ge2A Rb2 111.4(2) . 4_565
Ge9A Ge2A Rb2 119.1(2) . 4_565
Ge1A Ge2A Rb2 130.4(2) . 4_565
Ge3A Ge2A Rb2 125.5(2) . 4_565
Rb4 Ge2A Rb2 72.8(2) 3_665 4_565
Rb3 Ge2A Rb2 65.69(13) 2_655 4_565
Ge1A Ge3A Ge6A 106.9(2) . .
Ge1A Ge3A Ge7A 107.0(2) . .
Ge6A Ge3A Ge7A 58.96(19) . .
Ge1A Ge3A Ge2A 58.3(2) . .
Ge6A Ge3A Ge2A 56.54(19) . .
Ge7A Ge3A Ge2A 100.5(2) . .
Ge1A Ge3A Ge4A 56.5(2) . .
Ge6A Ge3A Ge4A 96.9(2) . .
Ge7A Ge3A Ge4A 55.99(19) . .
Ge2A Ge3A Ge4A 91.9(2) . .
Ge1A Ge3A Rb2 172.2(2) . 2_655
Ge6A Ge3A Rb2 80.72(18) . 2_655
Ge7A Ge3A Rb2 75.35(19) . 2_655
Ge2A Ge3A Rb2 129.0(2) . 2_655
Ge4A Ge3A Rb2 122.1(2) . 2_655
Ge1A Ge3A Rb8 70.1(2) . 2_655
Ge6A Ge3A Rb8 171.2(3) . 2_655
Ge7A Ge3A Rb8 113.4(2) . 2_655
Ge2A Ge3A Rb8 124.5(2) . 2_655
Ge4A Ge3A Rb8 74.43(18) . 2_655
Rb2 Ge3A Rb8 102.16(18) 2_655 2_655
Ge1A Ge3A Rb3 64.91(18) . 2_655
Ge6A Ge3A Rb3 107.5(2) . 2_655
Ge7A Ge3A Rb3 162.9(2) . 2_655
Ge2A Ge3A Rb3 62.34(16) . 2_655
Ge4A Ge3A Rb3 120.8(2) . 2_655
Rb2 Ge3A Rb3 114.77(18) 2_655 2_655
Rb8 Ge3A Rb3 79.03(14) 2_655 2_655
Ge1A Ge4A Ge7A 107.1(2) . .
Ge1A Ge4A Ge8A 105.3(2) . .
Ge7A Ge4A Ge8A 59.8(2) . .
Ge1A Ge4A Ge5A 56.3(2) . .
Ge7A Ge4A Ge5A 100.6(2) . .
Ge8A Ge4A Ge5A 56.2(2) . .
Ge1A Ge4A Ge3A 55.52(18) . .
Ge7A Ge4A Ge3A 57.06(18) . .
Ge8A Ge4A Ge3A 97.0(2) . .
Ge5A Ge4A Ge3A 89.83(19) . .
Ge1A Ge4A Rb2 103.2(2) . .
Ge7A Ge4A Rb2 129.8(2) . .
Ge8A Ge4A Rb2 74.2(2) . .
Ge5A Ge4A Rb2 65.53(16) . .
Ge3A Ge4A Rb2 154.8(2) . .
Ge1A Ge4A Rb6 123.3(2) . .
Ge7A Ge4A Rb6 69.87(18) . .
Ge8A Ge4A Rb6 117.9(2) . .
Ge5A Ge4A Rb6 170.2(2) . .
Ge3A Ge4A Rb6 83.06(17) . .
Rb2 Ge4A Rb6 122.03(17) . .
Ge1A Ge4A Rb1 167.6(2) . .
Ge7A Ge4A Rb1 68.68(18) . .
Ge8A Ge4A Rb1 62.34(17) . .
Ge5A Ge4A Rb1 112.1(2) . .
Ge3A Ge4A Rb1 124.4(2) . .
Rb2 Ge4A Rb1 73.04(14) . .
Rb6 Ge4A Rb1 67.20(14) . .
Ge1A Ge4A Rb8 64.23(18) . 2_655
Ge7A Ge4A Rb8 105.3(2) . 2_655
Ge8A Ge4A Rb8 159.8(2) . 2_655
Ge5A Ge4A Rb8 119.7(2) . 2_655
Ge3A Ge4A Rb8 62.79(16) . 2_655
Rb2 Ge4A Rb8 123.87(18) . 2_655
Rb6 Ge4A Rb8 62.70(13) . 2_655
Rb1 Ge4A Rb8 127.88(16) . 2_655
Ge1A Ge5A Ge9A 106.5(2) . .
Ge1A Ge5A Ge8A 108.9(3) . .
Ge9A Ge5A Ge8A 59.7(2) . .
Ge1A Ge5A Ge4A 57.69(19) . .
Ge9A Ge5A Ge4A 101.6(2) . .
Ge8A Ge5A Ge4A 59.0(2) . .
Ge1A Ge5A Rb2 107.5(2) . .
Ge9A Ge5A Rb2 131.7(3) . .
Ge8A Ge5A Rb2 77.3(2) . .
Ge4A Ge5A Rb2 70.18(17) . .
Ge1A Ge5A Rb4 87.4(2) . 3_665
Ge9A Ge5A Rb4 78.3(2) . 3_665
Ge8A Ge5A Rb4 137.6(3) . 3_665
Ge4A Ge5A Rb4 144.0(2) . 3_665
Rb2 Ge5A Rb4 136.0(2) . 3_665
Ge1A Ge5A Rb6 168.4(3) . 2_645
Ge9A Ge5A Rb6 72.20(19) . 2_645
Ge8A Ge5A Rb6 80.6(2) . 2_645
Ge4A Ge5A Rb6 133.8(2) . 2_645
Rb2 Ge5A Rb6 80.58(16) . 2_645
Rb4 Ge5A Rb6 81.06(16) 3_665 2_645
Ge2A Ge6A Ge7A 107.2(2) . .
Ge2A Ge6A Ge9A 60.0(2) . .
Ge7A Ge6A Ge9A 93.8(2) . .
Ge2A Ge6A Ge3A 63.93(19) . .
Ge7A Ge6A Ge3A 60.6(2) . .
Ge9A Ge6A Ge3A 105.1(2) . .
Ge2A Ge6A Rb5 141.7(3) . .
Ge7A Ge6A Rb5 75.5(2) . .
Ge9A Ge6A Rb5 81.8(2) . .
Ge3A Ge6A Rb5 135.8(2) . .
Ge2A Ge6A Rb3 128.3(2) . 4_565
Ge7A Ge6A Rb3 117.1(2) . 4_565
Ge9A Ge6A Rb3 136.1(2) . 4_565
Ge3A Ge6A Rb3 116.9(2) . 4_565
Rb5 Ge6A Rb3 77.34(17) . 4_565
Ge2A Ge6A Rb1 81.90(19) . 4_565
Ge7A Ge6A Rb1 148.8(3) . 4_565
Ge9A Ge6A Rb1 64.29(17) . 4_565
Ge3A Ge6A Rb1 143.6(2) . 4_565
Rb5 Ge6A Rb1 79.29(17) . 4_565
Rb3 Ge6A Rb1 74.05(14) 4_565 4_565
Ge2A Ge6A Rb2 117.6(2) . 2_655
Ge7A Ge6A Rb2 66.71(18) . 2_655
Ge9A Ge6A Rb2 159.4(2) . 2_655
Ge3A Ge6A Rb2 60.27(16) . 2_655
Rb5 Ge6A Rb2 98.84(17) . 2_655
Rb3 Ge6A Rb2 63.10(13) 4_565 2_655
Rb1 Ge6A Rb2 136.23(17) 4_565 2_655
Ge6A Ge7A Ge4A 105.6(2) . .
Ge6A Ge7A Ge8A 85.3(2) . .
Ge4A Ge7A Ge8A 61.2(2) . .
Ge6A Ge7A Ge3A 60.4(2) . .
Ge4A Ge7A Ge3A 67.0(2) . .
Ge8A Ge7A Ge3A 104.6(2) . .
Ge6A Ge7A Rb5 62.48(19) . .
Ge4A Ge7A Rb5 136.1(2) . .
Ge8A Ge7A Rb5 75.4(2) . .
Ge3A Ge7A Rb5 122.7(2) . .
Ge6A Ge7A Rb1 146.5(3) . .
Ge4A Ge7A Rb1 71.48(17) . .
Ge8A Ge7A Rb1 63.68(18) . .
Ge3A Ge7A Rb1 136.6(2) . .
Rb5 Ge7A Rb1 95.82(18) . .
Ge6A Ge7A Rb6 144.0(3) . .
Ge4A Ge7A Rb6 70.08(17) . .
Ge8A Ge7A Rb6 119.1(2) . .
Ge3A Ge7A Rb6 86.5(2) . .
Rb5 Ge7A Rb6 144.83(19) . .
Rb1 Ge7A Rb6 67.93(14) . .
Ge6A Ge7A Rb7 118.9(2) . .
Ge4A Ge7A Rb7 135.5(2) . .
Ge8A Ge7A Rb7 118.2(2) . .
Ge3A Ge7A Rb7 137.1(3) . .
Rb5 Ge7A Rb7 70.33(16) . .
Rb1 Ge7A Rb7 70.54(16) . .
Rb6 Ge7A Rb7 74.78(15) . .
Ge6A Ge7A Rb2 75.78(19) . 2_655
Ge4A Ge7A Rb2 121.4(2) . 2_655
Ge8A Ge7A Rb2 160.9(2) . 2_655
Ge3A Ge7A Rb2 63.95(17) . 2_655
Rb5 Ge7A Rb2 97.51(17) . 2_655
Rb1 Ge7A Rb2 135.28(18) . 2_655
Rb6 Ge7A Rb2 76.92(15) . 2_655
Rb7 Ge7A Rb2 74.29(18) . 2_655
Ge9A Ge8A Ge5A 59.9(2) . .
Ge9A Ge8A Ge7A 94.3(3) . .
Ge5A Ge8A Ge7A 106.3(3) . .
Ge9A Ge8A Ge4A 105.9(3) . .
Ge5A Ge8A Ge4A 64.8(2) . .
Ge7A Ge8A Ge4A 59.0(2) . .
Ge9A Ge8A Rb1 166.0(3) . .
Ge5A Ge8A Rb1 130.6(3) . .
Ge7A Ge8A Rb1 74.40(19) . .
Ge4A Ge8A Rb1 75.65(19) . .
Ge9A Ge8A Rb8 97.7(2) . .
Ge5A Ge8A Rb8 124.0(3) . .
Ge7A Ge8A Rb8 127.4(3) . .
Ge4A Ge8A Rb8 155.2(3) . .
Rb1 Ge8A Rb8 83.25(16) . .
Ge9A Ge8A Rb2 119.4(3) . .
Ge5A Ge8A Rb2 63.5(2) . .
Ge7A Ge8A Rb2 121.3(2) . .
Ge4A Ge8A Rb2 65.87(19) . .
Rb1 Ge8A Rb2 74.17(16) . .
Rb8 Ge8A Rb2 96.08(18) . .
Ge9A Ge8A Rb5 71.6(2) . .
Ge5A Ge8A Rb5 130.2(2) . .
Ge7A Ge8A Rb5 65.2(2) . .
Ge4A Ge8A Rb5 123.8(3) . .
Rb1 Ge8A Rb5 95.85(18) . .
Rb8 Ge8A Rb5 70.72(16) . .
Rb2 Ge8A Rb5 164.60(19) . .
Ge9A Ge8A Rb6 64.19(19) . 2_645
Ge5A Ge8A Rb6 62.03(18) . 2_645
Ge7A Ge8A Rb6 158.4(2) . 2_645
Ge4A Ge8A Rb6 122.3(2) . 2_645
Rb1 Ge8A Rb6 127.2(2) . 2_645
Rb8 Ge8A Rb6 62.05(14) . 2_645
Rb2 Ge8A Rb6 71.69(15) . 2_645
Rb5 Ge8A Rb6 107.15(17) . 2_645
Ge8A Ge9A Ge5A 60.4(2) . .
Ge8A Ge9A Ge2A 106.8(3) . .
Ge5A Ge9A Ge2A 70.6(2) . .
Ge8A Ge9A Ge6A 86.2(3) . .
Ge5A Ge9A Ge6A 106.1(2) . .
Ge2A Ge9A Ge6A 58.7(2) . .
Ge8A Ge9A Rb1 146.0(3) . 4_565
Ge5A Ge9A Rb1 151.4(3) . 4_565
Ge2A Ge9A Rb1 86.3(2) . 4_565
Ge6A Ge9A Rb1 73.90(18) . 4_565
Ge8A Ge9A Rb6 79.0(2) . 2_645
Ge5A Ge9A Rb6 68.34(18) . 2_645
Ge2A Ge9A Rb6 127.9(2) . 2_645
Ge6A Ge9A Rb6 165.0(2) . 2_645
Rb1 Ge9A Rb6 117.96(18) 4_565 2_645
Ge8A Ge9A Rb5 71.1(2) . .
Ge5A Ge9A Rb5 130.3(2) . .
Ge2A Ge9A Rb5 116.6(2) . .
Ge6A Ge9A Rb5 57.99(18) . .
Rb1 Ge9A Rb5 74.92(16) 4_565 .
Rb6 Ge9A Rb5 114.11(18) 2_645 .
Ge8A Ge9A Rb4 123.6(3) . 3_665
Ge5A Ge9A Rb4 63.5(2) . 3_665
Ge2A Ge9A Rb4 57.84(18) . 3_665
Ge6A Ge9A Rb4 115.1(2) . 3_665
Rb1 Ge9A Rb4 90.1(2) 4_565 3_665
Rb6 Ge9A Rb4 75.64(15) 2_645 3_665
Rb5 Ge9A Rb4 164.6(2) . 3_665
Ge1C Ge1D Ge4C 150.1(18) . .
Ge1C Ge1D Ge3C 85.8(16) . .
Ge4C Ge1D Ge3C 81.0(8) . .
Ge1C Ge1D Ge2D 46.3(14) . 2
Ge4C Ge1D Ge2D 108.9(8) . 2
Ge3C Ge1D Ge2D 44.6(5) . 2
Ge1C Ge1D Ge5B 84.5(15) . 2
Ge4C Ge1D Ge5B 73.2(7) . 2
Ge3C Ge1D Ge5B 104.5(6) . 2
Ge2D Ge1D Ge5B 80.1(4) 2 2
Ge1C Ge1D Ge4D 140.0(16) . .
Ge4C Ge1D Ge4D 11.7(6) . .
Ge3C Ge1D Ge4D 83.1(6) . .
Ge2D Ge1D Ge4D 103.5(5) 2 .
Ge5B Ge1D Ge4D 61.7(4) 2 .
Ge1C Ge1D Ge3D 101.5(16) . .
Ge4C Ge1D Ge3D 66.0(6) . .
Ge3C Ge1D Ge3D 15.8(4) . .
Ge2D Ge1D Ge3D 58.4(5) 2 .
Ge5B Ge1D Ge3D 103.5(5) 2 .
Ge4D Ge1D Ge3D 69.5(5) . .
Ge1C Ge1D Rb4 103.6(15) . .
Ge4C Ge1D Rb4 94.5(7) . .
Ge3C Ge1D Rb4 63.8(5) . .
Ge2D Ge1D Rb4 95.9(5) 2 .
Ge5B Ge1D Rb4 164.8(5) 2 .
Ge4D Ge1D Rb4 105.6(5) . .
Ge3D Ge1D Rb4 62.5(4) . .
Ge1C Ge1D Rb9 108.1(15) . .
Ge4C Ge1D Rb9 79.0(6) . .
Ge3C Ge1D Rb9 158.5(6) . .
Ge2D Ge1D Rb9 137.8(5) 2 .
Ge5B Ge1D Rb9 62.1(3) 2 .
Ge4D Ge1D Rb9 75.7(4) . .
Ge3D Ge1D Rb9 144.9(5) . .
Rb4 Ge1D Rb9 125.4(4) . .
Ge1D Ge1C Ge2D 117.3(18) . 2
Ge1D Ge1C Ge2C 126.5(18) . 2
Ge2D Ge1C Ge2C 19.6(5) 2 2
Ge1D Ge1C Ge4C 20.9(13) . .
Ge2D Ge1C Ge4C 100.8(8) 2 .
Ge2C Ge1C Ge4C 106.6(8) 2 .
Ge1D Ge1C Ge3C 76.2(15) . .
Ge2D Ge1C Ge3C 47.0(6) 2 .
Ge2C Ge1C Ge3C 65.1(7) 2 .
Ge4C Ge1C Ge3C 67.9(7) . .
Ge1D Ge1C Ge5B 77.7(15) . 2
Ge2D Ge1C Ge5B 88.4(6) 2 2
Ge2C Ge1C Ge5B 75.4(6) 2 2
Ge4C Ge1C Ge5B 62.5(6) . 2
Ge3C Ge1C Ge5B 101.3(7) . 2
Ge1D Ge1C Ge3D 62.7(14) . .
Ge2D Ge1C Ge3D 58.3(6) 2 .
Ge2C Ge1C Ge3D 74.9(6) 2 .
Ge4C Ge1C Ge3D 54.5(5) . .
Ge3C Ge1C Ge3D 13.7(4) . .
Ge5B Ge1C Ge3D 95.3(6) 2 .
Ge1D Ge1C Rb7 135.3(16) . 2
Ge2D Ge1C Rb7 92.1(7) 2 2
Ge2C Ge1C Rb7 74.0(6) 2 2
Ge4C Ge1C Rb7 130.1(7) . 2
Ge3C Ge1C Rb7 139.0(7) . 2
Ge5B Ge1C Rb7 70.0(4) 2 2
Ge3D Ge1C Rb7 148.1(6) . 2
Ge1D Ge1C Rb4 64.8(14) . .
Ge2D Ge1C Rb4 97.4(6) 2 .
Ge2C Ge1C Rb4 116.7(7) 2 .
Ge4C Ge1C Rb4 77.9(6) . .
Ge3C Ge1C Rb4 58.9(5) . .
Ge5B Ge1C Rb4 140.4(7) 2 .
Ge3D Ge1C Rb4 56.9(4) . .
Rb7 Ge1C Rb4 148.0(5) 2 .
Ge1D Ge1C Rb10 137.5(16) . 3_565
Ge2D Ge1C Rb10 59.5(5) 2 3_565
Ge2C Ge1C Rb10 66.5(5) 2 3_565
Ge4C Ge1C Rb10 141.9(7) . 3_565
Ge3C Ge1C Rb10 75.9(5) . 3_565
Ge5B Ge1C Rb10 139.2(6) 2 3_565
Ge3D Ge1C Rb10 88.5(5) . 3_565
Rb7 Ge1C Rb10 85.7(4) 2 3_565
Rb4 Ge1C Rb10 73.4(3) . 3_565
Ge1D Ge1C Rb9 61.0(14) . .
Ge2D Ge1C Rb9 144.7(7) 2 .
Ge2C Ge1C Rb9 129.3(6) 2 .
Ge4C Ge1C Rb9 66.4(5) . .
Ge3C Ge1C Rb9 134.3(7) . .
Ge5B Ge1C Rb9 56.4(3) 2 .
Ge3D Ge1C Rb9 120.8(6) . .
Rb7 Ge1C Rb9 75.4(3) 2 .
Rb4 Ge1C Rb9 110.7(5) . .
Rb10 Ge1C Rb9 148.2(5) 3_565 .
Ge2D Ge2C Ge9B 120.8(16) . .
Ge2D Ge2C Ge1C 55.6(13) . 2_545
Ge9B Ge2C Ge1C 106.6(7) . 2_545
Ge2D Ge2C Ge6B 71.2(14) . .
Ge9B Ge2C Ge6B 61.5(4) . .
Ge1C Ge2C Ge6B 107.3(8) 2_545 .
Ge2D Ge2C Ge3C 17.6(12) . 2_545
Ge9B Ge2C Ge3C 103.4(7) . 2_545
Ge1C Ge2C Ge3C 60.6(6) 2_545 2_545
Ge6B Ge2C Ge3C 55.8(5) . 2_545
Ge2D Ge2C Rb5 100.2(14) . 4_566
Ge9B Ge2C Rb5 109.3(6) . 4_566
Ge1C Ge2C Rb5 143.7(7) 2_545 4_566
Ge6B Ge2C Rb5 85.8(5) . 4_566
Ge3C Ge2C Rb5 105.4(6) 2_545 4_566
Ge2D Ge2C Rb7 119.2(16) . .
Ge9B Ge2C Rb7 93.3(5) . .
Ge1C Ge2C Rb7 67.6(6) 2_545 .
Ge6B Ge2C Rb7 152.6(5) . .
Ge3C Ge2C Rb7 128.2(6) 2_545 .
Rb5 Ge2C Rb7 114.7(5) 4_566 .
Ge2D Ge2C Rb10 61.9(13) . 4_566
Ge9B Ge2C Rb10 176.4(7) . 4_566
Ge1C Ge2C Rb10 76.9(6) 2_545 4_566
Ge6B Ge2C Rb10 118.8(6) . 4_566
Ge3C Ge2C Rb10 79.1(5) 2_545 4_566
Rb5 Ge2C Rb10 67.3(3) 4_566 4_566
Rb7 Ge2C Rb10 87.1(4) . 4_566
Ge2D Ge2C Rb1 171.4(16) . .
Ge9B Ge2C Rb1 60.8(4) . .
Ge1C Ge2C Rb1 132.9(7) 2_545 .
Ge6B Ge2C Rb1 104.3(5) . .
Ge3C Ge2C Rb1 160.0(6) 2_545 .
Rb5 Ge2C Rb1 71.8(3) 4_566 .
Rb7 Ge2C Rb1 68.2(3) . .
Rb10 Ge2C Rb1 116.1(4) 4_566 .
Ge2C Ge2D Ge3C 154.8(17) . 2_545
Ge2C Ge2D Ge1C 104.8(16) . 2_545
Ge3C Ge2D Ge1C 81.2(8) 2_545 2_545
Ge2C Ge2D Ge3D 146.1(16) . 2_545
Ge3C Ge2D Ge3D 10.4(6) 2_545 2_545
Ge1C Ge2D Ge3D 77.4(7) 2_545 2_545
Ge2C Ge2D Ge1D 113.1(15) . 2_545
Ge3C Ge2D Ge1D 67.5(7) 2_545 2_545
Ge1C Ge2D Ge1D 16.3(5) 2_545 2_545
Ge3D Ge2D Ge1D 62.3(5) 2_545 2_545
Ge2C Ge2D Ge6B 90.5(15) . .
Ge3C Ge2D Ge6B 67.1(6) 2_545 .
Ge1C Ge2D Ge6B 126.1(7) 2_545 .
Ge3D Ge2D Ge6B 63.6(4) 2_545 .
Ge1D Ge2D Ge6B 110.8(6) 2_545 .
Ge2C Ge2D Ge9B 44.5(13) . .
Ge3C Ge2D Ge9B 110.6(7) 2_545 .
Ge1C Ge2D Ge9B 100.3(6) 2_545 .
Ge3D Ge2D Ge9B 101.6(5) 2_545 .
Ge1D Ge2D Ge9B 96.5(5) 2_545 .
Ge6B Ge2D Ge9B 56.9(3) . .
Ge2C Ge2D Rb10 105.5(14) . 4_566
Ge3C Ge2D Rb10 99.0(7) 2_545 4_566
Ge1C Ge2D Rb10 88.9(6) 2_545 4_566
Ge3D Ge2D Rb10 108.4(5) 2_545 4_566
Ge1D Ge2D Rb10 99.6(5) 2_545 4_566
Ge6B Ge2D Rb10 136.6(5) . 4_566
Ge9B Ge2D Rb10 149.9(5) . 4_566
Ge2C Ge2D Rb5 67.6(13) . 4_566
Ge3C Ge2D Rb5 118.1(7) 2_545 4_566
Ge1C Ge2D Rb5 150.9(7) 2_545 4_566
Ge3D Ge2D Rb5 125.3(5) 2_545 4_566
Ge1D Ge2D Rb5 166.3(5) 2_545 4_566
Ge6B Ge2D Rb5 82.7(4) . 4_566
Ge9B Ge2D Rb5 92.9(4) . 4_566
Rb10 Ge2D Rb5 67.7(2) 4_566 4_566
Ge3C Ge3D Ge7B 131(2) . .
Ge3C Ge3D Ge4C 115(2) . .
Ge7B Ge3D Ge4C 70.4(6) . .
Ge3C Ge3D Ge2D 29.1(17) . 2
Ge7B Ge3D Ge2D 109.4(6) . 2
Ge4C Ge3D Ge2D 91.1(6) . 2
Ge3C Ge3D Ge1D 75.4(18) . .
Ge7B Ge3D Ge1D 107.0(5) . .
Ge4C Ge3D Ge1D 42.2(5) . .
Ge2D Ge3D Ge1D 59.2(5) 2 .
Ge3C Ge3D Ge6B 70.7(18) . 2
Ge7B Ge3D Ge6B 61.5(4) . 2
Ge4C Ge3D Ge6B 104.1(6) . 2
Ge2D Ge3D Ge6B 58.6(4) 2 2
Ge1D Ge3D Ge6B 104.6(5) . 2
Ge3C Ge3D Ge1C 59.8(18) . .
Ge7B Ge3D Ge1C 114.5(6) . .
Ge4C Ge3D Ge1C 56.5(6) . .
Ge2D Ge3D Ge1C 44.3(5) 2 .
Ge1D Ge3D Ge1C 15.8(3) . .
Ge6B Ge3D Ge1C 95.6(5) 2 .
Ge3C Ge3D Rb4 86.6(19) . .
Ge7B Ge3D Rb4 141.8(6) . .
Ge4C Ge3D Rb4 90.1(6) . .
Ge2D Ge3D Rb4 103.4(5) 2 .
Ge1D Ge3D Rb4 73.5(4) . .
Ge6B Ge3D Rb4 156.6(6) 2 .
Ge1C Ge3D Rb4 76.7(4) . .
Ge3C Ge3D Rb3 120.1(19) . 4_565
Ge7B Ge3D Rb3 71.7(4) . 4_565
Ge4C Ge3D Rb3 124.7(6) . 4_565
Ge2D Ge3D Rb3 139.4(5) 2 4_565
Ge1D Ge3D Rb3 161.2(5) . 4_565
Ge6B Ge3D Rb3 91.3(4) 2 4_565
Ge1C Ge3D Rb3 172.4(5) . 4_565
Rb4 Ge3D Rb3 95.8(3) . 4_565
Ge3C Ge3D Rb9 57.0(18) . 4_575
Ge7B Ge3D Rb9 110.9(4) . 4_575
Ge4C Ge3D Rb9 171.1(6) . 4_575
Ge2D Ge3D Rb9 80.1(4) 2 4_575
Ge1D Ge3D Rb9 131.5(5) . 4_575
Ge6B Ge3D Rb9 70.0(3) 2 4_575
Ge1C Ge3D Rb9 116.4(5) . 4_575
Rb4 Ge3D Rb9 93.5(4) . 4_575
Rb3 Ge3D Rb9 63.1(2) 4_565 4_575
Ge3C Ge3D Rb2 159(2) . 2_655
Ge7B Ge3D Rb2 69.4(4) . 2_655
Ge4C Ge3D Rb2 66.5(5) . 2_655
Ge2D Ge3D Rb2 156.9(5) 2 2_655
Ge1D Ge3D Rb2 98.4(4) . 2_655
Ge6B Ge3D Rb2 129.9(5) 2 2_655
Ge1C Ge3D Rb2 113.9(5) . 2_655
Rb4 Ge3D Rb2 72.7(3) . 2_655
Rb3 Ge3D Rb2 63.2(2) 4_565 2_655
Rb9 Ge3D Rb2 122.4(3) 4_575 2_655
Ge3D Ge3C Ge2D 140(2) . 2
Ge3D Ge3C Ge6B 93.8(19) . 2
Ge2D Ge3C Ge6B 68.2(6) 2 2
Ge3D Ge3C Ge1D 88.8(19) . .
Ge2D Ge3C Ge1D 67.9(7) 2 .
Ge6B Ge3C Ge1D 111.6(7) 2 .
Ge3D Ge3C Ge1C 106(2) . .
Ge2D Ge3C Ge1C 51.8(7) 2 .
Ge6B Ge3C Ge1C 106.9(7) 2 .
Ge1D Ge3C Ge1C 17.9(4) . .
Ge3D Ge3C Ge2C 134(2) . 2
Ge2D Ge3C Ge2C 7.6(5) 2 2
Ge6B Ge3C Ge2C 61.6(5) 2 2
Ge1D Ge3C Ge2C 69.0(6) . 2
Ge1C Ge3C Ge2C 54.2(6) . 2
Ge3D Ge3C Ge7B 37.9(16) . .
Ge2D Ge3C Ge7B 110.3(8) 2 .
Ge6B Ge3C Ge7B 56.7(4) 2 .
Ge1D Ge3C Ge7B 95.1(6) . .
Ge1C Ge3C Ge7B 107.4(7) . .
Ge2C Ge3C Ge7B 102.8(6) 2 .
Ge3D Ge3C Ge4C 51.9(17) . .
Ge2D Ge3C Ge4C 94.3(8) 2 .
Ge6B Ge3C Ge4C 97.8(7) 2 .
Ge1D Ge3C Ge4C 39.2(5) . .
Ge1C Ge3C Ge4C 55.7(6) . .
Ge2C Ge3C Ge4C 91.4(7) 2 .
Ge7B Ge3C Ge4C 58.3(5) . .
Ge3D Ge3C Rb4 81.2(18) . .
Ge2D Ge3C Rb4 119.0(8) 2 .
Ge6B Ge3C Rb4 172.7(7) 2 .
Ge1D Ge3C Rb4 73.8(5) . .
Ge1C Ge3C Rb4 79.8(6) . .
Ge2C Ge3C Rb4 125.6(7) 2 .
Ge7B Ge3C Rb4 118.9(6) . .
Ge4C Ge3C Rb4 83.4(6) . .
Ge3D Ge3C Rb9 113.3(19) . 4_575
Ge2D Ge3C Rb9 97.5(7) 2 4_575
Ge6B Ge3C Rb9 77.7(5) 2 4_575
Ge1D Ge3C Rb9 156.0(7) . 4_575
Ge1C Ge3C Rb9 139.6(8) . 4_575
Ge2C Ge3C Rb9 99.1(6) 2 4_575
Ge7B Ge3C Rb9 108.0(5) . 4_575
Ge4C Ge3C Rb9 164.7(8) . 4_575
Rb4 Ge3C Rb9 99.3(5) . 4_575
Ge3D Ge3C Rb3 51.1(17) . 4_565
Ge2D Ge3C Rb3 149.5(8) 2 4_565
Ge6B Ge3C Rb3 84.6(5) 2 4_565
Ge1D Ge3C Rb3 138.5(7) . 4_565
Ge1C Ge3C Rb3 156.4(7) . 4_565
Ge2C Ge3C Rb3 144.9(7) 2 4_565
Ge7B Ge3C Rb3 61.2(4) . 4_565
Ge4C Ge3C Rb3 103.0(6) . 4_565
Rb4 Ge3C Rb3 88.1(4) . 4_565
Rb9 Ge3C Rb3 62.2(3) 4_575 4_565
Ge3D Ge3C Rb10 157(2) . 3_565
Ge2D Ge3C Rb10 53.8(6) 2 3_565
Ge6B Ge3C Rb10 109.3(6) 2 3_565
Ge1D Ge3C Rb10 82.3(5) . 3_565
Ge1C Ge3C Rb10 66.9(5) . 3_565
Ge2C Ge3C Rb10 61.3(5) 2 3_565
Ge7B Ge3C Rb10 163.8(6) . 3_565
Ge4C Ge3C Rb10 121.4(6) . 3_565
Rb4 Ge3C Rb10 75.9(4) . 3_565
Rb9 Ge3C Rb10 73.8(4) 4_575 3_565
Rb3 Ge3C Rb10 129.7(4) 4_565 3_565
Ge4D Ge4C Ge1D 142.8(18) . .
Ge4D Ge4C Ge3D 113.4(16) . .
Ge1D Ge4C Ge3D 71.8(7) . .
Ge4D Ge4C Ge1C 135.2(16) . .
Ge1D Ge4C Ge1C 8.9(5) . .
Ge3D Ge4C Ge1C 69.0(6) . .
Ge4D Ge4C Ge5B 77.6(14) . 2
Ge1D Ge4C Ge5B 65.6(6) . 2
Ge3D Ge4C Ge5B 102.6(6) . 2
Ge1C Ge4C Ge5B 59.2(5) . 2
Ge4D Ge4C Ge8C 34.6(12) . .
Ge1D Ge4C Ge8C 111.4(9) . .
Ge3D Ge4C Ge8C 93.1(7) . .
Ge1C Ge4C Ge8C 102.8(7) . .
Ge5B Ge4C Ge8C 53.1(5) 2 .
Ge4D Ge4C Ge7B 61.9(13) . .
Ge1D Ge4C Ge7B 116.6(8) . .
Ge3D Ge4C Ge7B 52.0(5) . .
Ge1C Ge4C Ge7B 109.9(7) . .
Ge5B Ge4C Ge7B 97.7(6) 2 .
Ge8C Ge4C Ge7B 53.6(5) . .
Ge4D Ge4C Ge3C 119.1(15) . .
Ge1D Ge4C Ge3C 59.9(7) . .
Ge3D Ge4C Ge3C 12.9(4) . .
Ge1C Ge4C Ge3C 56.4(6) . .
Ge5B Ge4C Ge3C 92.2(6) 2 .
Ge8C Ge4C Ge3C 93.0(7) . .
Ge7B Ge4C Ge3C 60.4(5) . .
Ge4D Ge4C Rb2 90.0(14) . 2_655
Ge1D Ge4C Rb2 125.6(8) . 2_655
Ge3D Ge4C Rb2 75.4(5) . 2_655
Ge1C Ge4C Rb2 130.5(7) . 2_655
Ge5B Ge4C Rb2 165.7(7) 2 2_655
Ge8C Ge4C Rb2 112.6(6) . 2_655
Ge7B Ge4C Rb2 69.7(4) . 2_655
Ge3C Ge4C Rb2 87.4(6) . 2_655
Ge4D Ge4C Rb9 93.7(14) . .
Ge1D Ge4C Rb9 72.7(6) . .
Ge3D Ge4C Rb9 144.5(7) . .
Ge1C Ge4C Rb9 75.6(5) . .
Ge5B Ge4C Rb9 59.7(3) 2 .
Ge8C Ge4C Rb9 97.5(6) . .
Ge7B Ge4C Rb9 151.0(6) . .
Ge3C Ge4C Rb9 132.0(7) . .
Rb2 Ge4C Rb9 129.4(4) 2_655 .
Ge4C Ge4D Ge8C 131.4(16) . .
Ge4C Ge4D Ge7B 100.3(14) . .
Ge8C Ge4D Ge7B 65.1(6) . .
Ge4C Ge4D Ge1D 25.5(13) . .
Ge8C Ge4D Ge1D 108.9(7) . .
Ge7B Ge4D Ge1D 102.6(5) . .
Ge4C Ge4D Ge5B 83.6(14) . 2
Ge8C Ge4D Ge5B 60.3(6) . 2
Ge7B Ge4D Ge5B 106.7(4) . 2
Ge1D Ge4D Ge5B 58.4(4) . 2
Ge4C Ge4D Ge8D 126.1(15) . .
Ge8C Ge4D Ge8D 7.6(6) . .
Ge7B Ge4D Ge8D 58.8(4) . .
Ge1D Ge4D Ge8D 105.1(5) . .
Ge5B Ge4D Ge8D 61.3(4) 2 .
Ge4C Ge4D Rb2 76.8(14) . 2_655
Ge8C Ge4D Rb2 130.1(7) . 2_655
Ge7B Ge4D Rb2 70.3(3) . 2_655
Ge1D Ge4D Rb2 101.4(5) . 2_655
Ge5B Ge4D Rb2 159.0(5) 2 2_655
Ge8D Ge4D Rb2 126.3(5) . 2_655
Ge4C Ge4D Rb7 149.8(15) . .
Ge8C Ge4D Rb7 68.4(6) . .
Ge7B Ge4D Rb7 64.9(3) . .
Ge1D Ge4D Rb7 167.4(5) . .
Ge5B Ge4D Rb7 125.1(5) 2 .
Ge8D Ge4D Rb7 70.6(4) . .
Rb2 Ge4D Rb7 73.4(2) 2_655 .
Ge4C Ge4D Rb9 73.7(14) . .
Ge8C Ge4D Rb9 106.6(6) . .
Ge7B Ge4D Rb9 163.0(5) . .
Ge1D Ge4D Rb9 65.1(4) . .
Ge5B Ge4D Rb9 57.4(3) 2 .
Ge8D Ge4D Rb9 111.4(4) . .
Rb2 Ge4D Rb9 122.1(3) 2_655 .
Rb7 Ge4D Rb9 127.5(3) . .
Ge4C Ge4D Rb10 144.4(15) . 2
Ge8C Ge4D Rb10 55.9(6) . 2
Ge7B Ge4D Rb10 111.3(5) . 2
Ge1D Ge4D Rb10 126.1(5) . 2
Ge5B Ge4D Rb10 72.2(3) 2 2
Ge8D Ge4D Rb10 63.5(4) . 2
Rb2 Ge4D Rb10 128.6(3) 2_655 2
Rb7 Ge4D Rb10 63.4(3) . 2
Rb9 Ge4D Rb10 71.3(3) . 2
Ge8C Ge5B Ge9B 67.1(5) 2_545 .
Ge8C Ge5B Ge1D 99.7(5) 2_545 2_545
Ge9B Ge5B Ge1D 104.7(4) . 2_545
Ge8C Ge5B Ge1C 110.9(6) 2_545 2_545
Ge9B Ge5B Ge1C 95.8(5) . 2_545
Ge1D Ge5B Ge1C 17.9(4) 2_545 2_545
Ge8C Ge5B Ge4D 47.7(5) 2_545 2_545
Ge9B Ge5B Ge4D 102.6(4) . 2_545
Ge1D Ge5B Ge4D 60.0(4) 2_545 2_545
Ge1C Ge5B Ge4D 76.7(5) 2_545 2_545
Ge8C Ge5B Ge4C 64.0(6) 2_545 2_545
Ge9B Ge5B Ge4C 106.4(4) . 2_545
Ge1D Ge5B Ge4C 41.2(5) 2_545 2_545
Ge1C Ge5B Ge4C 58.2(6) 2_545 2_545
Ge4D Ge5B Ge4C 18.8(4) 2_545 2_545
Ge8C Ge5B Ge8D 14.1(4) 2_545 2_545
Ge9B Ge5B Ge8D 53.5(4) . 2_545
Ge1D Ge5B Ge8D 105.3(4) 2_545 2_545
Ge1C Ge5B Ge8D 112.8(5) 2_545 2_545
Ge4D Ge5B Ge8D 60.0(4) 2_545 2_545
Ge4C Ge5B Ge8D 74.5(5) 2_545 2_545
Ge8C Ge5B Rb9 117.0(5) 2_545 2_545
Ge9B Ge5B Rb9 175.7(4) . 2_545
Ge1D Ge5B Rb9 76.2(3) 2_545 2_545
Ge1C Ge5B Rb9 83.9(4) 2_545 2_545
Ge4D Ge5B Rb9 81.6(3) 2_545 2_545
Ge4C Ge5B Rb9 77.1(4) 2_545 2_545
Ge8D Ge5B Rb9 130.6(4) 2_545 2_545
Ge8C Ge5B Rb5 109.5(5) 2_545 .
Ge9B Ge5B Rb5 101.7(3) . .
Ge1D Ge5B Rb5 146.4(4) 2_545 .
Ge1C Ge5B Rb5 139.5(5) 2_545 .
Ge4D Ge5B Rb5 132.7(4) 2_545 .
Ge4C Ge5B Rb5 144.6(4) 2_545 .
Ge8D Ge5B Rb5 107.0(4) 2_545 .
Rb9 Ge5B Rb5 76.00(19) 2_545 .
Ge8C Ge5B Rb7 159.4(5) 2_545 .
Ge9B Ge5B Rb7 92.3(3) . .
Ge1D Ge5B Rb7 83.5(4) 2_545 .
Ge1C Ge5B Rb7 68.0(5) 2_545 .
Ge4D Ge5B Rb7 142.8(4) 2_545 .
Ge4C Ge5B Rb7 124.1(5) 2_545 .
Ge8D Ge5B Rb7 145.7(4) 2_545 .
Rb9 Ge5B Rb7 83.5(2) 2_545 .
Rb5 Ge5B Rb7 75.0(2) . .
Ge8C Ge5B Rb10 54.7(4) 2_545 .
Ge9B Ge5B Rb10 105.9(4) . .
Ge1D Ge5B Rb10 125.2(4) 2_545 .
Ge1C Ge5B Rb10 143.0(5) 2_545 .
Ge4D Ge5B Rb10 69.6(3) 2_545 .
Ge4C Ge5B Rb10 86.6(4) 2_545 .
Ge8D Ge5B Rb10 62.3(3) 2_545 .
Rb9 Ge5B Rb10 76.6(2) 2_545 .
Rb5 Ge5B Rb10 64.96(19) . .
Rb7 Ge5B Rb10 138.4(2) . .
Ge3C Ge6B Ge2D 44.7(5) 2_545 .
Ge3C Ge6B Ge9B 101.6(5) 2_545 .
Ge2D Ge6B Ge9B 67.3(4) . .
Ge3C Ge6B Ge7B 68.5(5) 2_545 2_545
Ge2D Ge6B Ge7B 101.7(4) . 2_545
Ge9B Ge6B Ge7B 99.0(4) . 2_545
Ge3C Ge6B Ge2C 62.6(6) 2_545 .
Ge2D Ge6B Ge2C 18.2(3) . .
Ge9B Ge6B Ge2C 52.2(4) . .
Ge7B Ge6B Ge2C 111.9(5) 2_545 .
Ge3C Ge6B Ge3D 15.5(4) 2_545 2_545
Ge2D Ge6B Ge3D 57.8(4) . 2_545
Ge9B Ge6B Ge3D 104.8(4) . 2_545
Ge7B Ge6B Ge3D 53.2(4) 2_545 2_545
Ge2C Ge6B Ge3D 74.8(5) . 2_545
Ge3C Ge6B Rb3 156.1(6) 2_545 .
Ge2D Ge6B Rb3 114.7(4) . .
Ge9B Ge6B Rb3 73.5(3) . .
Ge7B Ge6B Rb3 135.0(4) 2_545 .
Ge2C Ge6B Rb3 98.2(4) . .
Ge3D Ge6B Rb3 171.6(5) 2_545 .
Ge3C Ge6B Rb9 137.8(5) 2_545 1_545
Ge2D Ge6B Rb9 153.7(4) . 1_545
Ge9B Ge6B Rb9 89.0(4) . 1_545
Ge7B Ge6B Rb9 69.6(3) 2_545 1_545
Ge2C Ge6B Rb9 141.2(4) . 1_545
Ge3D Ge6B Rb9 122.3(4) 2_545 1_545
Rb3 Ge6B Rb9 66.06(18) . 1_545
Ge3C Ge6B Rb9 63.1(4) 2_545 3_566
Ge2D Ge6B Rb9 79.8(4) . 3_566
Ge9B Ge6B Rb9 142.3(4) . 3_566
Ge7B Ge6B Rb9 105.5(3) 2_545 3_566
Ge2C Ge6B Rb9 91.8(4) . 3_566
Ge3D Ge6B Rb9 70.0(3) 2_545 3_566
Rb3 Ge6B Rb9 106.1(2) . 3_566
Rb9 Ge6B Rb9 126.1(2) 1_545 3_566
Ge3D Ge7B Ge8C 103.4(6) . .
Ge3D Ge7B Ge4D 75.2(5) . .
Ge8C Ge7B Ge4D 48.5(5) . .
Ge3D Ge7B Ge8D 107.7(5) . .
Ge8C Ge7B Ge8D 15.8(4) . .
Ge4D Ge7B Ge8D 63.7(4) . .
Ge3D Ge7B Ge6B 65.3(4) . 2
Ge8C Ge7B Ge6B 83.8(5) . 2
Ge4D Ge7B Ge6B 106.5(4) . 2
Ge8D Ge7B Ge6B 72.8(4) . 2
Ge3D Ge7B Ge4C 57.6(5) . .
Ge8C Ge7B Ge4C 61.3(6) . .
Ge4D Ge7B Ge4C 17.8(4) . .
Ge8D Ge7B Ge4C 75.0(5) . .
Ge6B Ge7B Ge4C 98.6(5) 2 .
Ge3D Ge7B Ge3C 10.8(4) . .
Ge8C Ge7B Ge3C 98.6(6) . .
Ge4D Ge7B Ge3C 78.1(5) . .
Ge8D Ge7B Ge3C 100.4(5) . .
Ge6B Ge7B Ge3C 54.8(4) 2 .
Ge4C Ge7B Ge3C 61.2(5) . .
Ge3D Ge7B Rb3 71.1(3) . 4_565
Ge8C Ge7B Rb3 174.4(5) . 4_565
Ge4D Ge7B Rb3 129.4(4) . 4_565
Ge8D Ge7B Rb3 163.6(4) . 4_565
Ge6B Ge7B Rb3 92.5(3) 2 4_565
Ge4C Ge7B Rb3 115.3(5) . 4_565
Ge3C Ge7B Rb3 75.8(4) . 4_565
Ge3D Ge7B Rb7 145.7(4) . .
Ge8C Ge7B Rb7 71.5(4) . .
Ge4D Ge7B Rb7 77.0(4) . .
Ge8D Ge7B Rb7 76.9(3) . .
Ge6B Ge7B Rb7 143.4(4) 2 .
Ge4C Ge7B Rb7 92.8(4) . .
Ge3C Ge7B Rb7 153.3(4) . .
Rb3 Ge7B Rb7 113.7(2) 4_565 .
Ge3D Ge7B Rb9 135.2(4) . 2_545
Ge8C Ge7B Rb9 78.0(5) . 2_545
Ge4D Ge7B Rb9 125.8(4) . 2_545
Ge8D Ge7B Rb9 64.1(4) . 2_545
Ge6B Ge7B Rb9 70.5(3) 2 2_545
Ge4C Ge7B Rb9 139.0(4) . 2_545
Ge3C Ge7B Rb9 125.1(4) . 2_545
Rb3 Ge7B Rb9 104.7(2) 4_565 2_545
Rb7 Ge7B Rb9 78.2(2) . 2_545
Ge3D Ge7B Rb2 75.4(4) . 2_655
Ge8C Ge7B Rb2 116.2(5) . 2_655
Ge4D Ge7B Rb2 71.3(3) . 2_655
Ge8D Ge7B Rb2 131.7(4) . 2_655
Ge6B Ge7B Rb2 139.4(4) 2 2_655
Ge4C Ge7B Rb2 66.7(4) . 2_655
Ge3C Ge7B Rb2 86.2(4) . 2_655
Rb3 Ge7B Rb2 64.41(15) 4_565 2_655
Rb7 Ge7B Rb2 76.89(19) . 2_655
Rb9 Ge7B Rb2 144.9(3) 2_545 2_655
Ge8D Ge8C Ge4D 149(2) . .
Ge8D Ge8C Ge5B 108(2) . 2
Ge4D Ge8C Ge5B 72.0(7) . 2
Ge8D Ge8C Ge7B 87.2(19) . .
Ge4D Ge8C Ge7B 66.4(6) . .
Ge5B Ge8C Ge7B 115.1(7) 2 .
Ge8D Ge8C Ge4C 139(2) . .
Ge4D Ge8C Ge4C 14.0(5) . .
Ge5B Ge8C Ge4C 62.9(6) 2 .
Ge7B Ge8C Ge4C 65.1(6) . .
Ge8D Ge8C Ge9B 51.5(18) . 2
Ge4D Ge8C Ge9B 113.8(8) . 2
Ge5B Ge8C Ge9B 58.1(5) 2 2
Ge7B Ge8C Ge9B 97.3(6) . 2
Ge4C Ge8C Ge9B 99.9(7) . 2
Ge8D Ge8C Rb10 117(2) . 2
Ge4D Ge8C Rb10 93.3(7) . 2
Ge5B Ge8C Rb10 89.0(6) 2 2
Ge7B Ge8C Rb10 139.0(7) . 2
Ge4C Ge8C Rb10 103.2(7) . 2
Ge9B Ge8C Rb10 123.6(6) 2 2
Ge8D Ge8C Rb7 106(2) . .
Ge4D Ge8C Rb7 80.8(6) . .
Ge5B Ge8C Rb7 146.1(7) 2 .
Ge7B Ge8C Rb7 69.3(4) . .
Ge4C Ge8C Rb7 93.3(6) . .
Ge9B Ge8C Rb7 155.2(7) 2 .
Rb10 Ge8C Rb7 72.6(4) 2 .
Ge8D Ge8C Rb9 33.8(18) . 2_545
Ge4D Ge8C Rb9 130.6(7) . 2_545
Ge5B Ge8C Rb9 139.6(7) 2 2_545
Ge7B Ge8C Rb9 65.1(4) . 2_545
Ge4C Ge8C Rb9 129.9(6) . 2_545
Ge9B Ge8C Rb9 81.5(5) 2 2_545
Rb10 Ge8C Rb9 117.5(5) 2 2_545
Rb7 Ge8C Rb9 74.0(3) . 2_545
Ge8D Ge8C Rb8 44.4(18) . 2
Ge4D Ge8C Rb8 159.4(8) . 2
Ge5B Ge8C Rb8 89.1(5) 2 2
Ge7B Ge8C Rb8 131.4(7) . 2
Ge4C Ge8C Rb8 151.8(7) . 2
Ge9B Ge8C Rb8 59.2(4) 2 2
Rb10 Ge8C Rb8 77.9(4) 2 2
Rb7 Ge8C Rb8 113.5(5) . 2
Rb9 Ge8C Rb8 69.5(3) 2_545 2
Ge8C Ge8D Ge9B 115(2) . 2
Ge8C Ge8D Ge7B 77.0(19) . .
Ge9B Ge8D Ge7B 105.9(5) 2 .
Ge8C Ge8D Ge4D 23.2(17) . .
Ge9B Ge8D Ge4D 106.0(5) 2 .
Ge7B Ge8D Ge4D 57.5(4) . .
Ge8C Ge8D Ge5B 57.8(19) . 2
Ge9B Ge8D Ge5B 58.9(4) 2 2
Ge7B Ge8D Ge5B 103.7(5) . 2
Ge4D Ge8D Ge5B 58.8(4) . 2
Ge8C Ge8D Rb9 140(2) . 2_545
Ge9B Ge8D Rb9 99.8(5) 2 2_545
Ge7B Ge8D Rb9 75.0(4) . 2_545
Ge4D Ge8D Rb9 130.3(5) . 2_545
Ge5B Ge8D Rb9 157.9(5) 2 2_545
Ge8C Ge8D Rb8 128(2) . 2
Ge9B Ge8D Rb8 69.5(4) 2 2
Ge7B Ge8D Rb8 154.7(5) . 2
Ge4D Ge8D Rb8 147.7(5) . 2
Ge5B Ge8D Rb8 95.1(4) 2 2
Rb9 Ge8D Rb8 81.2(3) 2_545 2
Ge8C Ge8D Rb10 52.9(18) . 2
Ge9B Ge8D Rb10 122.2(5) 2 2
Ge7B Ge8D Rb10 120.5(5) . 2
Ge4D Ge8D Rb10 76.1(4) . 2
Ge5B Ge8D Rb10 77.3(4) 2 2
Rb9 Ge8D Rb10 122.9(4) 2_545 2
Rb8 Ge8D Rb10 79.9(3) 2 2
Ge8C Ge8D Rb7 64.7(19) . .
Ge9B Ge8D Rb7 170.3(5) 2 .
Ge7B Ge8D Rb7 64.5(3) . .
Ge4D Ge8D Rb7 70.1(4) . .
Ge5B Ge8D Rb7 122.5(5) 2 .
Rb9 Ge8D Rb7 77.4(3) 2_545 .
Rb8 Ge8D Rb7 118.7(3) 2 .
Rb10 Ge8D Rb7 66.1(2) 2 .
Ge2C Ge9B Ge8D 118.1(6) . 2_545
Ge2C Ge9B Ge5B 79.2(5) . .
Ge8D Ge9B Ge5B 67.6(4) 2_545 .
Ge2C Ge9B Ge6B 66.3(5) . .
Ge8D Ge9B Ge6B 76.1(4) 2_545 .
Ge5B Ge9B Ge6B 107.8(3) . .
Ge2C Ge9B Ge8C 109.1(6) . 2_545
Ge8D Ge9B Ge8C 13.3(4) 2_545 2_545
Ge5B Ge9B Ge8C 54.7(5) . 2_545
Ge6B Ge9B Ge8C 79.3(4) . 2_545
Ge2C Ge9B Ge2D 14.7(4) . .
Ge8D Ge9B Ge2D 103.9(4) 2_545 .
Ge5B Ge9B Ge2D 75.4(4) . .
Ge6B Ge9B Ge2D 55.7(4) . .
Ge8C Ge9B Ge2D 95.8(5) 2_545 .
Ge2C Ge9B Rb1 84.7(5) . .
Ge8D Ge9B Rb1 156.3(5) 2_545 .
Ge5B Ge9B Rb1 114.5(4) . .
Ge6B Ge9B Rb1 122.2(4) . .
Ge8C Ge9B Rb1 158.3(5) 2_545 .
Ge2D Ge9B Rb1 99.2(4) . .
Ge2C Ge9B Rb8 167.5(6) . .
Ge8D Ge9B Rb8 72.6(4) 2_545 .
Ge5B Ge9B Rb8 100.5(4) . .
Ge6B Ge9B Rb8 124.9(4) . .
Ge8C Ge9B Rb8 80.2(5) 2_545 .
Ge2D Ge9B Rb8 175.5(4) . .
Rb1 Ge9B Rb8 84.05(19) . .
Ge2C Ge9B Rb3 100.0(5) . .
Ge8D Ge9B Rb3 105.9(5) 2_545 .
Ge5B Ge9B Rb3 171.5(3) . .
Ge6B Ge9B Rb3 64.5(3) . .
Ge8C Ge9B Rb3 118.4(5) 2_545 .
Ge2D Ge9B Rb3 101.6(3) . .
Rb1 Ge9B Rb3 73.71(18) . .
Rb8 Ge9B Rb3 82.2(2) . .
O4 Rb1 Ge8A 116.9(7) . .
O4 Rb1 Ge9A 73.5(7) . 4_566
Ge8A Rb1 Ge9A 137.4(2) . 4_566
O4 Rb1 Ge9B 96.6(8) . .
Ge8A Rb1 Ge9B 90.5(2) . .
Ge9A Rb1 Ge9B 130.9(2) 4_566 .
O4 Rb1 Ge6A 104.9(7) . 4_566
Ge8A Rb1 Ge6A 135.2(2) . 4_566
Ge9A Rb1 Ge6A 41.81(13) 4_566 4_566
Ge9B Rb1 Ge6A 100.48(19) . 4_566
O4 Rb1 Ge7A 75.1(7) . .
Ge8A Rb1 Ge7A 41.92(14) . .
Ge9A Rb1 Ge7A 123.17(19) 4_566 .
Ge9B Rb1 Ge7A 98.7(2) . .
Ge6A Rb1 Ge7A 160.71(19) 4_566 .
O4 Rb1 Ge4A 95.4(7) . .
Ge8A Rb1 Ge4A 42.01(13) . .
Ge9A Rb1 Ge4A 98.61(17) 4_566 .
Ge9B Rb1 Ge4A 130.5(2) . .
Ge6A Rb1 Ge4A 122.25(17) 4_566 .
Ge7A Rb1 Ge4A 39.85(12) . .
O4 Rb1 Ge2C 66.0(8) . .
Ge8A Rb1 Ge2C 117.6(3) . .
Ge9A Rb1 Ge2C 104.4(2) 4_566 .
Ge9B Rb1 Ge2C 34.5(2) . .
Ge6A Rb1 Ge2C 93.0(3) 4_566 .
Ge7A Rb1 Ge2C 104.2(3) . .
Ge4A Rb1 Ge2C 144.0(3) . .
O4 Rb1 Rb6 42.8(7) . .
Ge8A Rb1 Rb6 91.26(16) . .
Ge9A Rb1 Rb6 68.58(14) 4_566 .
Ge9B Rb1 Rb6 133.4(2) . .
Ge6A Rb1 Rb6 110.36(16) 4_566 .
Ge7A Rb1 Rb6 56.20(13) . .
Ge4A Rb1 Rb6 55.86(12) . .
Ge2C Rb1 Rb6 108.1(3) . .
O4 Rb1 W1 15.0(7) . 4_566
Ge8A Rb1 W1 131.82(17) . 4_566
Ge9A Rb1 W1 63.81(12) 4_566 4_566
Ge9B Rb1 W1 94.7(2) . 4_566
Ge6A Rb1 W1 90.73(13) 4_566 4_566
Ge7A Rb1 W1 90.04(13) . 4_566
Ge4A Rb1 W1 107.50(13) . 4_566
Ge2C Rb1 W1 61.0(2) . 4_566
Rb6 Rb1 W1 52.27(9) . 4_566
O4 Rb1 Rb3 124.9(7) . .
Ge8A Rb1 Rb3 109.77(16) . .
Ge9A Rb1 Rb3 91.46(15) 4_566 .
Ge9B Rb1 Rb3 54.45(17) . .
Ge6A Rb1 Rb3 50.56(11) 4_566 .
Ge7A Rb1 Rb3 145.02(17) . .
Ge4A Rb1 Rb3 139.65(16) . .
Ge2C Rb1 Rb3 67.5(2) . .
Rb6 Rb1 Rb3 158.28(15) . .
W1 Rb1 Rb3 111.98(12) 4_566 .
O4 Rb1 Rb7 39.4(7) . .
Ge8A Rb1 Rb7 89.44(17) . .
Ge9A Rb1 Rb7 112.74(17) 4_566 .
Ge9B Rb1 Rb7 68.3(2) . .
Ge6A Rb1 Rb7 135.01(17) 4_566 .
Ge7A Rb1 Rb7 55.95(14) . .
Ge4A Rb1 Rb7 93.24(16) . .
Ge2C Rb1 Rb7 52.4(3) . .
Rb6 Rb1 Rb7 65.18(14) . .
W1 Rb1 Rb7 49.56(10) 4_566 .
Rb3 Rb1 Rb7 118.60(17) . .
Ge3A Rb2 Ge5A 105.81(17) 2_645 .
Ge3A Rb2 Ge4C 160.6(3) 2_645 2_645
Ge5A Rb2 Ge4C 74.1(3) . 2_645
Ge3A Rb2 Ge4A 116.60(17) 2_645 .
Ge5A Rb2 Ge4A 44.29(12) . .
Ge4C Rb2 Ge4A 77.4(3) 2_645 .
Ge3A Rb2 Ge7B 121.8(2) 2_645 2_645
Ge5A Rb2 Ge7B 108.00(19) . 2_645
Ge4C Rb2 Ge7B 43.6(3) 2_645 2_645
Ge4A Rb2 Ge7B 120.9(2) . 2_645
Ge3A Rb2 Ge4D 147.6(3) 2_645 2_645
Ge5A Rb2 Ge4D 72.3(2) . 2_645
Ge4C Rb2 Ge4D 13.2(3) 2_645 2_645
Ge4A Rb2 Ge4D 85.3(2) . 2_645
Ge7B Rb2 Ge4D 38.4(2) 2_645 2_645
Ge3A Rb2 Ge2A 88.49(17) 2_645 4_566
Ge5A Rb2 Ge2A 135.74(18) . 4_566
Ge4C Rb2 Ge2A 105.2(3) 2_645 4_566
Ge4A Rb2 Ge2A 91.69(15) . 4_566
Ge7B Rb2 Ge2A 98.39(18) 2_645 4_566
Ge4D Rb2 Ge2A 115.9(2) 2_645 4_566
Ge3A Rb2 Ge7A 40.70(12) 2_645 2_645
Ge5A Rb2 Ge7A 100.23(16) . 2_645
Ge4C Rb2 Ge7A 119.9(3) 2_645 2_645
Ge4A Rb2 Ge7A 137.94(17) . 2_645
Ge7B Rb2 Ge7A 87.23(19) 2_645 2_645
Ge4D Rb2 Ge7A 107.0(2) 2_645 2_645
Ge2A Rb2 Ge7A 116.25(17) 4_566 2_645
Ge3A Rb2 Ge3D 141.6(2) 2_645 2_645
Ge5A Rb2 Ge3D 111.1(2) . 2_645
Ge4C Rb2 Ge3D 38.1(3) 2_645 2_645
Ge4A Rb2 Ge3D 97.5(2) . 2_645
Ge7B Rb2 Ge3D 35.2(2) 2_645 2_645
Ge4D Rb2 Ge3D 44.9(2) 2_645 2_645
Ge2A Rb2 Ge3D 72.5(2) 4_566 2_645
Ge7A Rb2 Ge3D 119.8(2) 2_645 2_645
Ge3A Rb2 Ge8A 80.07(15) 2_645 .
Ge5A Rb2 Ge8A 39.12(13) . .
Ge4C Rb2 Ge8A 108.1(3) 2_645 .
Ge4A Rb2 Ge8A 39.93(12) . .
Ge7B Rb2 Ge8A 147.05(19) 2_645 .
Ge4D Rb2 Ge8A 109.8(2) 2_645 .
Ge2A Rb2 Ge8A 107.19(17) 4_566 .
Ge7A Rb2 Ge8A 99.32(16) 2_645 .
Ge3D Rb2 Ge8A 137.0(2) 2_645 .
Ge3A Rb2 Rb3 86.75(15) 2_645 3_656
Ge5A Rb2 Rb3 164.00(19) . 3_656
Ge4C Rb2 Rb3 90.7(3) 2_645 3_656
Ge4A Rb2 Rb3 138.17(17) . 3_656
Ge7B Rb2 Rb3 56.21(14) 2_645 3_656
Ge4D Rb2 Rb3 91.8(2) 2_645 3_656
Ge2A Rb2 Rb3 52.57(12) 4_566 3_656
Ge7A Rb2 Rb3 82.68(14) 2_645 3_656
Ge3D Rb2 Rb3 55.1(2) 2_645 3_656
Ge8A Rb2 Rb3 156.39(18) . 3_656
Ge3A Rb2 Ge6A 39.01(11) 2_645 2_645
Ge5A Rb2 Ge6A 136.27(17) . 2_645
Ge4C Rb2 Ge6A 129.0(3) 2_645 2_645
Ge4A Rb2 Ge6A 153.41(18) . 2_645
Ge7B Rb2 Ge6A 85.41(17) 2_645 2_645
Ge4D Rb2 Ge6A 121.2(2) 2_645 2_645
Ge2A Rb2 Ge6A 79.42(14) 4_566 2_645
Ge7A Rb2 Ge6A 37.51(11) 2_645 2_645
Ge3D Rb2 Ge6A 103.4(2) 2_645 2_645
Ge8A Rb2 Ge6A 119.03(16) . 2_645
Rb3 Rb2 Ge6A 51.31(11) 3_656 2_645
Ge6B Rb3 Ge2A 150.6(2) . 2_645
Ge6B Rb3 Ge6A 116.0(2) . 4_566
Ge2A Rb3 Ge6A 93.35(17) 2_645 4_566
Ge6B Rb3 Ge1A 111.6(2) . 2_645
Ge2A Rb3 Ge1A 42.74(13) 2_645 2_645
Ge6A Rb3 Ge1A 125.79(19) 4_566 2_645
Ge6B Rb3 Ge3D 84.0(3) . 4_566
Ge2A Rb3 Ge3D 80.4(2) 2_645 4_566
Ge6A Rb3 Ge3D 122.9(3) 4_566 4_566
Ge1A Rb3 Ge3D 85.6(2) 2_645 4_566
Ge6B Rb3 Ge7B 71.01(19) . 4_566
Ge2A Rb3 Ge7B 108.3(2) 2_645 4_566
Ge6A Rb3 Ge7B 96.49(18) 4_566 4_566
Ge1A Rb3 Ge7B 122.9(2) 2_645 4_566
Ge3D Rb3 Ge7B 37.2(2) 4_566 4_566
Ge6B Rb3 Ge9B 41.99(16) . .
Ge2A Rb3 Ge9B 134.2(2) 2_645 .
Ge6A Rb3 Ge9B 102.5(2) 4_566 .
Ge1A Rb3 Ge9B 95.7(2) 2_645 .
Ge3D Rb3 Ge9B 122.2(3) 4_566 .
Ge7B Rb3 Ge9B 112.1(2) 4_566 .
Ge6B Rb3 Ge3A 131.7(2) . 2_645
Ge2A Rb3 Ge3A 43.62(12) 2_645 2_645
Ge6A Rb3 Ge3A 87.26(16) 4_566 2_645
Ge1A Rb3 Ge3A 40.42(12) 2_645 2_645
Ge3D Rb3 Ge3A 119.6(2) 4_566 2_645
Ge7B Rb3 Ge3A 152.0(2) 4_566 2_645
Ge9B Rb3 Ge3A 94.03(17) . 2_645
Ge6B Rb3 Rb9 60.7(2) . 1_545
Ge2A Rb3 Rb9 89.93(17) 2_645 1_545
Ge6A Rb3 Rb9 175.1(2) 4_566 1_545
Ge1A Rb3 Rb9 55.37(14) 2_645 1_545
Ge3D Rb3 Rb9 61.2(2) 4_566 1_545
Ge7B Rb3 Rb9 85.86(18) 4_566 1_545
Ge9B Rb3 Rb9 72.7(2) . 1_545
Ge3A Rb3 Rb9 92.66(15) 2_645 1_545
Ge6B Rb3 Rb2 129.8(2) . 3_656
Ge2A Rb3 Rb2 61.74(13) 2_645 3_656
Ge6A Rb3 Rb2 65.60(13) 4_566 3_656
Ge1A Rb3 Rb2 101.68(16) 2_645 3_656
Ge3D Rb3 Rb2 61.7(2) 4_566 3_656
Ge7B Rb3 Rb2 59.38(15) 4_566 3_656
Ge9B Rb3 Rb2 162.5(2) . 3_656
Ge3A Rb3 Rb2 97.97(15) 2_645 3_656
Rb9 Rb3 Rb2 119.19(17) 1_545 3_656
Ge6B Rb3 Ge3C 79.9(3) . 4_566
Ge2A Rb3 Ge3C 81.0(3) 2_645 4_566
Ge6A Rb3 Ge3C 131.7(3) 4_566 4_566
Ge1A Rb3 Ge3C 80.2(3) 2_645 4_566
Ge3D Rb3 Ge3C 8.7(3) 4_566 4_566
Ge7B Rb3 Ge3C 43.0(3) 4_566 4_566
Ge9B Rb3 Ge3C 115.7(3) . 4_566
Ge3A Rb3 Ge3C 116.8(3) 2_645 4_566
Rb9 Rb3 Ge3C 52.4(3) 1_545 4_566
Rb2 Rb3 Ge3C 69.8(3) 3_656 4_566
Ge6B Rb3 Rb5 67.7(2) . 4_566
Ge2A Rb3 Rb5 140.75(18) 2_645 4_566
Ge6A Rb3 Rb5 50.29(14) 4_566 4_566
Ge1A Rb3 Rb5 168.38(18) 2_645 4_566
Ge3D Rb3 Rb5 105.6(2) 4_566 4_566
Ge7B Rb3 Rb5 68.39(18) 4_566 4_566
Ge9B Rb3 Rb5 76.0(2) . 4_566
Ge3A Rb3 Rb5 130.89(17) 2_645 4_566
Rb9 Rb3 Rb5 127.44(18) 1_545 4_566
Rb2 Rb3 Rb5 86.54(14) 3_656 4_566
Ge3C Rb3 Rb5 110.6(3) 4_566 4_566
O1 Rb4 O2 57.4(9) 4_575 4_575
O1 Rb4 Ge3D 151.9(7) 4_575 .
O2 Rb4 Ge3D 107.2(7) 4_575 .
O1 Rb4 Ge3C 144.9(8) 4_575 .
O2 Rb4 Ge3C 95.3(7) 4_575 .
Ge3D Rb4 Ge3C 12.2(3) . .
O1 Rb4 Ge2A 121.8(7) 4_575 3_665
O2 Rb4 Ge2A 135.3(7) 4_575 3_665
Ge3D Rb4 Ge2A 85.9(3) . 3_665
Ge3C Rb4 Ge2A 92.8(3) . 3_665
O1 Rb4 Ge1D 108.3(7) 4_575 .
O2 Rb4 Ge1D 85.3(7) 4_575 .
Ge3D Rb4 Ge1D 44.0(3) . .
Ge3C Rb4 Ge1D 42.3(3) . .
Ge2A Rb4 Ge1D 126.8(3) 3_665 .
O1 Rb4 W1 28.6(7) 4_575 1_565
O2 Rb4 W1 28.9(6) 4_575 1_565
Ge3D Rb4 W1 131.5(3) . 1_565
Ge3C Rb4 W1 120.7(4) . 1_565
Ge2A Rb4 W1 136.2(2) 3_665 1_565
Ge1D Rb4 W1 96.5(2) . 1_565
O1 Rb4 Ge5A 91.4(7) 4_575 3_665
O2 Rb4 Ge5A 87.5(7) 4_575 3_665
Ge3D Rb4 Ge5A 112.5(3) . 3_665
Ge3C Rb4 Ge5A 110.4(4) . 3_665
Ge2A Rb4 Ge5A 48.72(15) 3_665 3_665
Ge1D Rb4 Ge5A 150.6(3) . 3_665
W1 Rb4 Ge5A 90.76(19) 1_565 3_665
O1 Rb4 Ge1C 105.6(7) 4_575 .
O2 Rb4 Ge1C 74.8(7) 4_575 .
Ge3D Rb4 Ge1C 46.4(3) . .
Ge3C Rb4 Ge1C 41.3(4) . .
Ge2A Rb4 Ge1C 132.2(3) 3_665 .
Ge1D Rb4 Ge1C 11.6(3) . .
W1 Rb4 Ge1C 89.2(3) 1_565 .
Ge5A Rb4 Ge1C 142.4(4) 3_665 .
O1 Rb4 Ge9A 82.9(7) 4_575 3_665
O2 Rb4 Ge9A 113.2(7) 4_575 3_665
Ge3D Rb4 Ge9A 124.9(3) . 3_665
Ge3C Rb4 Ge9A 131.0(4) . 3_665
Ge2A Rb4 Ge9A 39.01(13) 3_665 3_665
Ge1D Rb4 Ge9A 161.4(3) . 3_665
W1 Rb4 Ge9A 99.98(16) 1_565 3_665
Ge5A Rb4 Ge9A 38.13(13) 3_665 3_665
Ge1C Rb4 Ge9A 170.9(3) . 3_665
O1 Rb4 Rb2 128.5(7) 4_575 2_655
O2 Rb4 Rb2 163.4(7) 4_575 2_655
Ge3D Rb4 Rb2 60.1(3) . 2_655
Ge3C Rb4 Rb2 72.3(4) . 2_655
Ge2A Rb4 Rb2 58.17(15) 3_665 2_655
Ge1D Rb4 Rb2 78.1(3) . 2_655
W1 Rb4 Rb2 153.3(3) 1_565 2_655
Ge5A Rb4 Rb2 106.87(17) 3_665 2_655
Ge1C Rb4 Rb2 88.6(3) . 2_655
Ge9A Rb4 Rb2 83.37(16) 3_665 2_655
O1 Rb4 Rb8 43.2(7) 4_575 1_565
O2 Rb4 Rb8 71.7(6) 4_575 1_565
Ge3D Rb4 Rb8 112.2(3) . 1_565
Ge3C Rb4 Rb8 111.5(3) . 1_565
Ge2A Rb4 Rb8 143.1(3) 3_665 1_565
Ge1D Rb4 Rb8 69.3(2) . 1_565
W1 Rb4 Rb8 52.29(12) 1_565 1_565
Ge5A Rb4 Rb8 134.45(18) 3_665 1_565
Ge1C Rb4 Rb8 71.1(3) . 1_565
Ge9A Rb4 Rb8 114.9(2) 3_665 1_565
Rb2 Rb4 Rb8 102.2(2) 2_655 1_565
O3 Rb5 Ge6A 112.0(9) . .
O3 Rb5 Ge5B 89.6(9) . .
Ge6A Rb5 Ge5B 141.7(3) . .
O3 Rb5 Ge2C 73.2(9) . 4_565
Ge6A Rb5 Ge2C 106.2(3) . 4_565
Ge5B Rb5 Ge2C 110.3(3) . 4_565
O3 Rb5 Ge7A 119.0(9) . .
Ge6A Rb5 Ge7A 42.01(13) . .
Ge5B Rb5 Ge7A 100.1(2) . .
Ge2C Rb5 Ge7A 147.6(3) 4_565 .
O3 Rb5 Ge2D 75.5(9) . 4_565
Ge6A Rb5 Ge2D 116.8(3) . 4_565
Ge5B Rb5 Ge2D 98.6(3) . 4_565
Ge2C Rb5 Ge2D 12.2(3) 4_565 4_565
Ge7A Rb5 Ge2D 156.3(3) . 4_565
O3 Rb5 Ge8A 79.6(9) . .
Ge6A Rb5 Ge8A 56.17(15) . .
Ge5B Rb5 Ge8A 100.5(2) . .
Ge2C Rb5 Ge8A 138.1(3) 4_565 .
Ge7A Rb5 Ge8A 39.44(14) . .
Ge2D Rb5 Ge8A 148.3(3) 4_565 .
O3 Rb5 Ge9A 72.7(9) . .
Ge6A Rb5 Ge9A 40.20(13) . .
Ge5B Rb5 Ge9A 135.6(2) . .
Ge2C Rb5 Ge9A 103.1(3) 4_565 .
Ge7A Rb5 Ge9A 58.58(14) . .
Ge2D Rb5 Ge9A 114.9(2) 4_565 .
Ge8A Rb5 Ge9A 37.29(12) . .
O3 Rb5 Rb10 44.1(9) . .
Ge6A Rb5 Rb10 151.3(2) . .
Ge5B Rb5 Rb10 64.3(2) . .
Ge2C Rb5 Rb10 56.8(3) 4_565 .
Ge7A Rb5 Rb10 153.2(3) . .
Ge2D Rb5 Rb10 50.2(2) 4_565 .
Ge8A Rb5 Rb10 118.6(2) . .
Ge9A Rb5 Rb10 116.2(2) . .
O3 Rb5 W1 17.4(9) . .
Ge6A Rb5 W1 98.32(17) . .
Ge5B Rb5 W1 106.8(2) . .
Ge2C Rb5 W1 65.5(3) 4_565 .
Ge7A Rb5 W1 116.38(18) . .
Ge2D Rb5 W1 71.3(2) 4_565 .
Ge8A Rb5 W1 79.03(15) . .
Ge9A Rb5 W1 61.90(12) . .
Rb10 Rb5 W1 54.63(14) . .
O3 Rb5 Rb9 111.8(9) . 2_545
Ge6A Rb5 Rb9 134.0(2) . 2_545
Ge5B Rb5 Rb9 50.77(16) . 2_545
Ge2C Rb5 Rb9 74.1(3) 4_565 2_545
Ge7A Rb5 Rb9 120.66(19) . 2_545
Ge2D Rb5 Rb9 62.7(2) 4_565 2_545
Ge8A Rb5 Rb9 146.9(2) . 2_545
Ge9A Rb5 Rb9 173.1(2) . 2_545
Rb10 Rb5 Rb9 67.84(19) . 2_545
W1 Rb5 Rb9 121.13(18) . 2_545
O3 Rb5 Rb3 132.7(9) . 4_565
Ge6A Rb5 Rb3 52.37(14) . 4_565
Ge5B Rb5 Rb3 131.7(2) . 4_565
Ge2C Rb5 Rb3 71.3(3) 4_565 4_565
Ge7A Rb5 Rb3 80.39(15) . 4_565
Ge2D Rb5 Rb3 76.3(2) 4_565 4_565
Ge8A Rb5 Rb3 108.21(17) . 4_565
Ge9A Rb5 Rb3 86.08(15) . 4_565
Rb10 Rb5 Rb3 126.4(2) . 4_565
W1 Rb5 Rb3 116.11(16) . 4_565
Rb9 Rb5 Rb3 87.09(16) 2_545 4_565
O1 Rb6 O4 135.1(10) 3_666 .
O1 Rb6 O1 102.2(8) 3_666 .
O4 Rb6 O1 54.3(9) . .
O1 Rb6 Ge5A 112.4(7) 3_666 2_655
O4 Rb6 Ge5A 102.2(8) . 2_655
O1 Rb6 Ge5A 82.0(6) . 2_655
O1 Rb6 W1 125.5(7) 3_666 4_566
O4 Rb6 W1 26.0(7) . 4_566
O1 Rb6 W1 29.0(6) . 4_566
Ge5A Rb6 W1 88.82(14) 2_655 4_566
O1 Rb6 Ge7A 123.3(7) 3_666 .
O4 Rb6 Ge7A 74.6(7) . .
O1 Rb6 Ge7A 127.8(6) . .
Ge5A Rb6 Ge7A 100.60(17) 2_655 .
W1 Rb6 Ge7A 98.89(14) 4_566 .
O1 Rb6 Ge4A 84.2(7) 3_666 .
O4 Rb6 Ge4A 96.0(8) . .
O1 Rb6 Ge4A 143.7(6) . .
Ge5A Rb6 Ge4A 128.90(19) 2_655 .
W1 Rb6 Ge4A 121.31(16) 4_566 .
Ge7A Rb6 Ge4A 40.05(12) . .
O1 Rb6 Ge9A 74.4(7) 3_666 2_655
O4 Rb6 Ge9A 126.4(8) . 2_655
O1 Rb6 Ge9A 79.5(6) . 2_655
Ge5A Rb6 Ge9A 39.46(12) 2_655 2_655
W1 Rb6 Ge9A 102.48(15) 4_566 2_655
Ge7A Rb6 Ge9A 132.97(19) . 2_655
Ge4A Rb6 Ge9A 135.78(18) . 2_655
O1 Rb6 Rb6 57.0(6) 3_666 3_666
O4 Rb6 Rb6 90.8(7) . 3_666
O1 Rb6 Rb6 45.2(6) . 3_666
Ge5A Rb6 Rb6 99.05(19) 2_655 3_666
W1 Rb6 Rb6 70.72(15) 4_566 3_666
Ge7A Rb6 Rb6 157.6(2) . 3_666
Ge4A Rb6 Rb6 128.3(2) . 3_666
Ge9A Rb6 Rb6 69.44(16) 2_655 3_666
O1 Rb6 Rb8 50.2(7) 3_666 2_655
O4 Rb6 Rb8 158.0(8) . 2_655
O1 Rb6 Rb8 146.3(6) . 2_655
Ge5A Rb6 Rb8 91.19(18) 2_655 2_655
W1 Rb6 Rb8 175.07(17) 4_566 2_655
Ge7A Rb6 Rb8 85.96(15) . 2_655
Ge4A Rb6 Rb8 62.16(14) . 2_655
Ge9A Rb6 Rb8 74.58(16) 2_655 2_655
Rb6 Rb6 Rb8 104.42(19) 3_666 2_655
O1 Rb6 Ge8A 84.3(7) 3_666 2_655
O4 Rb6 Ge8A 137.8(8) . 2_655
O1 Rb6 Ge8A 112.2(6) . 2_655
Ge5A Rb6 Ge8A 37.37(12) 2_655 2_655
W1 Rb6 Ge8A 125.81(15) 4_566 2_655
Ge7A Rb6 Ge8A 97.65(17) . 2_655
Ge4A Rb6 Ge8A 103.97(16) . 2_655
Ge9A Rb6 Ge8A 36.82(12) 2_655 2_655
Rb6 Rb6 Ge8A 104.6(2) 3_666 2_655
Rb8 Rb6 Ge8A 53.87(15) 2_655 2_655
O1 Rb6 Rb1 109.3(7) 3_666 .
O4 Rb6 Rb1 42.4(8) . .
O1 Rb6 Rb1 87.7(6) . .
Ge5A Rb6 Rb1 138.24(17) 2_655 .
W1 Rb6 Rb1 65.17(11) 4_566 .
Ge7A Rb6 Rb1 55.87(13) . .
Ge4A Rb6 Rb1 56.95(12) . .
Ge9A Rb6 Rb1 167.19(18) 2_655 .
Rb6 Rb6 Rb1 101.9(2) 3_666 .
Rb8 Rb6 Rb1 117.49(16) 2_655 .
Ge8A Rb6 Rb1 153.52(18) 2_655 .
O4 Rb7 O2 55.5(10) . .
O4 Rb7 Ge1C 106.1(8) . 2_545
O2 Rb7 Ge1C 88.9(7) . 2_545
O4 Rb7 W1 27.3(7) . 4_566
O2 Rb7 W1 28.8(7) . 4_566
Ge1C Rb7 W1 94.5(3) 2_545 4_566
O4 Rb7 Ge5B 111.5(8) . .
O2 Rb7 Ge5B 127.3(7) . .
Ge1C Rb7 Ge5B 42.0(3) 2_545 .
W1 Rb7 Ge5B 118.9(2) 4_566 .
O4 Rb7 Ge7B 149.6(8) . .
O2 Rb7 Ge7B 120.9(7) . .
Ge1C Rb7 Ge7B 103.9(3) 2_545 .
W1 Rb7 Ge7B 145.0(3) 4_566 .
Ge5B Rb7 Ge7B 94.1(2) . .
O4 Rb7 Ge8C 142.2(8) . .
O2 Rb7 Ge8C 88.7(7) . .
Ge1C Rb7 Ge8C 82.2(4) 2_545 .
W1 Rb7 Ge8C 117.5(3) 4_566 .
Ge5B Rb7 Ge8C 99.3(3) . .
Ge7B Rb7 Ge8C 39.2(3) . .
O4 Rb7 Ge2C 71.0(8) . .
O2 Rb7 Ge2C 81.6(7) . .
Ge1C Rb7 Ge2C 38.4(4) 2_545 .
W1 Rb7 Ge2C 70.1(3) 4_566 .
Ge5B Rb7 Ge2C 49.1(3) . .
Ge7B Rb7 Ge2C 139.2(3) . .
Ge8C Rb7 Ge2C 119.5(4) . .
O4 Rb7 Ge7A 73.1(7) . .
O2 Rb7 Ge7A 121.2(7) . .
Ge1C Rb7 Ge7A 134.8(3) 2_545 .
W1 Rb7 Ge7A 98.77(16) 4_566 .
Ge5B Rb7 Ge7A 94.8(2) . .
Ge7B Rb7 Ge7A 89.16(19) . .
Ge8C Rb7 Ge7A 126.9(3) . .
Ge2C Rb7 Ge7A 108.4(3) . .
O4 Rb7 Ge4D 122.1(8) . .
O2 Rb7 Ge4D 83.4(7) . .
Ge1C Rb7 Ge4D 112.3(3) 2_545 .
W1 Rb7 Ge4D 107.2(2) 4_566 .
Ge5B Rb7 Ge4D 126.1(2) . .
Ge7B Rb7 Ge4D 38.2(2) . .
Ge8C Rb7 Ge4D 30.8(3) . .
Ge2C Rb7 Ge4D 147.0(3) . .
Ge7A Rb7 Ge4D 104.6(3) . .
O4 Rb7 Ge8D 150.1(8) . .
O2 Rb7 Ge8D 95.1(7) . .
Ge1C Rb7 Ge8D 75.2(3) 2_545 .
W1 Rb7 Ge8D 123.9(2) 4_566 .
Ge5B Rb7 Ge8D 89.7(3) . .
Ge7B Rb7 Ge8D 38.6(2) . .
Ge8C Rb7 Ge8D 9.7(3) . .
Ge2C Rb7 Ge8D 113.3(4) . .
Ge7A Rb7 Ge8D 127.8(3) . .
Ge4D Rb7 Ge8D 39.3(3) . .
O4 Rb7 Rb10 97.7(8) . 2
O2 Rb7 Rb10 42.5(7) . 2
Ge1C Rb7 Rb10 71.2(3) 2_545 2
W1 Rb7 Rb10 70.57(15) 4_566 2
Ge5B Rb7 Rb10 111.4(2) . 2
Ge7B Rb7 Rb10 87.36(19) . 2
Ge8C Rb7 Rb10 49.2(3) . 2
Ge2C Rb7 Rb10 90.9(3) . 2
Ge7A Rb7 Rb10 153.7(3) . 2
Ge4D Rb7 Rb10 58.8(2) . 2
Ge8D Rb7 Rb10 53.7(2) . 2
O3 Rb8 O1 56.6(10) . 4_565
O3 Rb8 Ge9B 96.8(9) . .
O1 Rb8 Ge9B 153.4(6) 4_565 .
O3 Rb8 Ge8D 81.4(8) . 2_545
O1 Rb8 Ge8D 127.8(6) 4_565 2_545
Ge9B Rb8 Ge8D 37.9(2) . 2_545
O3 Rb8 W1 27.7(8) . .
O1 Rb8 W1 29.5(6) 4_565 .
Ge9B Rb8 W1 124.3(2) . .
Ge8D Rb8 W1 102.1(2) 2_545 .
O3 Rb8 Ge8A 81.7(9) . .
O1 Rb8 Ge8A 87.7(6) 4_565 .
Ge9B Rb8 Ge8A 86.4(2) . .
Ge8D Rb8 Ge8A 118.0(3) 2_545 .
W1 Rb8 Ge8A 88.19(16) . .
O3 Rb8 Ge1A 155.7(9) . 2_645
O1 Rb8 Ge1A 111.1(6) 4_565 2_645
Ge9B Rb8 Ge1A 94.2(2) . 2_645
Ge8D Rb8 Ge1A 94.4(3) 2_545 2_645
W1 Rb8 Ge1A 134.5(2) . 2_645
Ge8A Rb8 Ge1A 120.6(2) . 2_645
O3 Rb8 Ge3A 157.6(9) . 2_645
O1 Rb8 Ge3A 108.3(6) 4_565 2_645
Ge9B Rb8 Ge3A 96.4(2) . 2_645
Ge8D Rb8 Ge3A 119.5(3) 2_545 2_645
W1 Rb8 Ge3A 137.23(18) . 2_645
Ge8A Rb8 Ge3A 81.12(18) . 2_645
Ge1A Rb8 Ge3A 39.72(12) 2_645 2_645
O3 Rb8 Ge4A 131.3(9) . 2_645
O1 Rb8 Ge4A 75.5(6) 4_565 2_645
Ge9B Rb8 Ge4A 131.0(2) . 2_645
Ge8D Rb8 Ge4A 128.7(3) 2_545 2_645
W1 Rb8 Ge4A 103.60(16) . 2_645
Ge8A Rb8 Ge4A 106.52(19) . 2_645
Ge1A Rb8 Ge4A 38.24(12) 2_645 2_645
Ge3A Rb8 Ge4A 42.78(12) 2_645 2_645
O3 Rb8 Rb6 90.4(8) . 2_645
O1 Rb8 Rb6 43.4(6) 4_565 2_645
Ge9B Rb8 Rb6 148.3(3) . 2_645
Ge8D Rb8 Rb6 171.0(3) 2_545 2_645
W1 Rb8 Rb6 68.99(12) . 2_645
Ge8A Rb8 Rb6 64.08(15) . 2_645
Ge1A Rb8 Rb6 91.48(16) 2_645 2_645
Ge3A Rb8 Rb6 69.09(14) 2_645 2_645
Ge4A Rb8 Rb6 55.14(13) 2_645 2_645
O3 Rb8 Ge8C 73.8(9) . 2_545
O1 Rb8 Ge8C 121.9(6) 4_565 2_545
Ge9B Rb8 Ge8C 40.7(3) . 2_545
Ge8D Rb8 Ge8C 7.6(3) 2_545 2_545
W1 Rb8 Ge8C 95.1(3) . 2_545
Ge8A Rb8 Ge8C 115.1(3) . 2_545
Ge1A Rb8 Ge8C 101.7(3) 2_645 2_545
Ge3A Rb8 Ge8C 126.9(3) 2_645 2_545
Ge4A Rb8 Ge8C 134.7(3) 2_645 2_545
Rb6 Rb8 Ge8C 164.0(3) 2_645 2_545
O3 Rb8 Rb5 35.8(9) . .
O1 Rb8 Rb5 84.3(6) 4_565 .
Ge9B Rb8 Rb5 70.75(19) . .
Ge8D Rb8 Rb5 75.8(2) 2_545 .
W1 Rb8 Rb5 60.25(12) . .
Ge8A Rb8 Rb5 57.06(16) . .
Ge1A Rb8 Rb5 164.6(2) 2_645 .
Ge3A Rb8 Rb5 136.2(2) 2_645 .
Ge4A Rb8 Rb5 154.81(18) 2_645 .
Rb6 Rb8 Rb5 99.75(16) 2_645 .
Ge8C Rb8 Rb5 69.2(3) 2_545 .
Ge5B Rb9 Ge8D 102.9(3) 2 2
Ge5B Rb9 Ge1A 112.3(2) 2 2_655
Ge8D Rb9 Ge1A 101.4(3) 2 2_655
Ge5B Rb9 Ge3C 116.3(4) 2 4_576
Ge8D Rb9 Ge3C 132.3(4) 2 4_576
Ge1A Rb9 Ge3C 88.5(3) 2_655 4_576
Ge5B Rb9 Ge1D 41.8(2) 2 .
Ge8D Rb9 Ge1D 83.0(3) 2 .
Ge1A Rb9 Ge1D 81.0(2) 2_655 .
Ge3C Rb9 Ge1D 144.7(4) 4_576 .
Ge5B Rb9 Ge7B 97.3(2) 2 2
Ge8D Rb9 Ge7B 41.0(2) 2 2
Ge1A Rb9 Ge7B 137.9(2) 2_655 2
Ge3C Rb9 Ge7B 104.9(3) 4_576 2
Ge1D Rb9 Ge7B 105.4(3) . 2
Ge5B Rb9 Ge6B 137.3(2) 2 1_565
Ge8D Rb9 Ge6B 49.2(2) 2 1_565
Ge1A Rb9 Ge6B 105.5(2) 2_655 1_565
Ge3C Rb9 Ge6B 83.1(3) 4_576 1_565
Ge1D Rb9 Ge6B 132.2(3) . 1_565
Ge7B Rb9 Ge6B 39.96(18) 2 1_565
Ge5B Rb9 Ge4C 43.2(3) 2 .
Ge8D Rb9 Ge4C 110.3(4) 2 .
Ge1A Rb9 Ge4C 69.1(3) 2_655 .
Ge3C Rb9 Ge4C 116.8(4) 4_576 .
Ge1D Rb9 Ge4C 28.3(3) . .
Ge7B Rb9 Ge4C 131.6(3) 2 .
Ge6B Rb9 Ge4C 158.5(4) 1_565 .
Ge5B Rb9 Ge3D 125.8(3) 2 4_576
Ge8D Rb9 Ge3D 125.6(3) 2 4_576
Ge1A Rb9 Ge3D 82.9(2) 2_655 4_576
Ge3C Rb9 Ge3D 9.7(3) 4_576 4_576
Ge1D Rb9 Ge3D 149.6(3) . 4_576
Ge7B Rb9 Ge3D 103.9(3) 2 4_576
Ge6B Rb9 Ge3D 77.1(2) 1_565 4_576
Ge4C Rb9 Ge3D 121.3(4) . 4_576
Ge5B Rb9 Ge6B 117.6(2) 2 3_566
Ge8D Rb9 Ge6B 99.2(3) 2 3_566
Ge1A Rb9 Ge6B 119.2(2) 2_655 3_566
Ge3C Rb9 Ge6B 39.2(3) 4_576 3_566
Ge1D Rb9 Ge6B 158.3(3) . 3_566
Ge7B Rb9 Ge6B 65.82(18) 2 3_566
Ge6B Rb9 Ge6B 53.9(2) 1_565 3_566
Ge4C Rb9 Ge6B 147.3(4) . 3_566
Ge3D Rb9 Ge6B 40.0(2) 4_576 3_566
Ge5B Rb9 Rb3 168.6(2) 2 1_565
Ge8D Rb9 Rb3 81.6(3) 2 1_565
Ge1A Rb9 Rb3 56.32(14) 2_655 1_565
Ge3C Rb9 Rb3 65.4(3) 4_576 1_565
Ge1D Rb9 Rb3 130.1(2) . 1_565
Ge7B Rb9 Rb3 92.9(2) 2 1_565
Ge6B Rb9 Rb3 53.23(15) 1_565 1_565
Ge4C Rb9 Rb3 125.4(3) . 1_565
Ge3D Rb9 Rb3 55.7(2) 4_576 1_565
Ge6B Rb9 Rb3 71.40(17) 3_566 1_565
Ge5B Rb9 Ge4D 41.0(2) 2 .
Ge8D Rb9 Ge4D 122.1(3) 2 .
Ge1A Rb9 Ge4D 72.7(2) 2_655 .
Ge3C Rb9 Ge4D 105.4(4) 4_576 .
Ge1D Rb9 Ge4D 39.2(3) . .
Ge7B Rb9 Ge4D 136.7(2) 2 .
Ge6B Rb9 Ge4D 171.1(3) 1_565 .
Ge4C Rb9 Ge4D 12.6(2) . .
Ge3D Rb9 Ge4D 111.0(3) 4_576 .
Ge6B Rb9 Ge4D 134.8(3) 3_566 .
Rb3 Rb9 Ge4D 127.7(2) 1_565 .
O2 Rb10 O3 156.2(12) 2_545 .
O2 Rb10 Ge8C 101.7(8) 2_545 2_545
O3 Rb10 Ge8C 88.2(9) . 2_545
O2 Rb10 Ge2D 104.8(8) 2_545 4_565
O3 Rb10 Ge2D 82.7(9) . 4_565
Ge8C Rb10 Ge2D 133.3(5) 2_545 4_565
O2 Rb10 O2 103.6(8) 2_545 4_565
O3 Rb10 O2 53.5(10) . 4_565
Ge8C Rb10 O2 121.8(7) 2_545 4_565
Ge2D Rb10 O2 88.2(6) 4_565 4_565
O2 Rb10 Ge8D 106.1(8) 2_545 2_545
O3 Rb10 Ge8D 80.8(9) . 2_545
Ge8C Rb10 Ge8D 9.6(3) 2_545 2_545
Ge2D Rb10 Ge8D 137.2(4) 4_565 2_545
O2 Rb10 Ge8D 112.2(7) 4_565 2_545
O2 Rb10 Ge2C 113.8(8) 2_545 4_565
O3 Rb10 Ge2C 70.9(9) . 4_565
Ge8C Rb10 Ge2C 134.2(5) 2_545 4_565
Ge2D Rb10 Ge2C 12.6(3) 4_565 4_565
O2 Rb10 Ge2C 77.8(7) 4_565 4_565
Ge8D Rb10 Ge2C 135.2(4) 2_545 4_565
O2 Rb10 W1 131.3(8) 2_545 .
O3 Rb10 W1 26.2(8) . .
Ge8C Rb10 W1 108.2(4) 2_545 .
Ge2D Rb10 W1 81.4(3) 4_565 .
O2 Rb10 W1 27.7(6) 4_565 .
Ge8D Rb10 W1 99.3(3) 2_545 .
Ge2C Rb10 W1 69.0(3) 4_565 .
O2 Rb10 Rb10 58.7(7) 2_545 3
O3 Rb10 Rb10 98.1(9) . 3
Ge8C Rb10 Rb10 127.6(5) 2_545 3
Ge2D Rb10 Rb10 99.1(4) 4_565 3
O2 Rb10 Rb10 44.9(6) 4_565 3
Ge8D Rb10 Rb10 122.3(5) 2_545 3
Ge2C Rb10 Rb10 96.2(4) 4_565 3
W1 Rb10 Rb10 72.6(2) . 3
O2 Rb10 Ge1C 77.9(8) 2_545 3_565
O3 Rb10 Ge1C 100.8(9) . 3_565
Ge8C Rb10 Ge1C 158.3(5) 2_545 3_565
Ge2D Rb10 Ge1C 31.5(3) 4_565 3_565
O2 Rb10 Ge1C 78.7(6) 4_565 3_565
Ge8D Rb10 Ge1C 166.4(4) 2_545 3_565
Ge2C Rb10 Ge1C 36.6(3) 4_565 3_565
W1 Rb10 Ge1C 86.9(3) . 3_565
Rb10 Rb10 Ge1C 71.1(3) 3 3_565
O2 Rb10 Ge4D 85.7(7) 2_545 2_545
O3 Rb10 Ge4D 112.0(9) . 2_545
Ge8C Rb10 Ge4D 30.8(4) 2_545 2_545
Ge2D Rb10 Ge4D 115.0(4) 4_565 2_545
O2 Rb10 Ge4D 152.3(7) 4_565 2_545
Ge8D Rb10 Ge4D 40.4(3) 2_545 2_545
Ge2C Rb10 Ge4D 122.7(4) 4_565 2_545
W1 Rb10 Ge4D 136.2(3) . 2_545
Rb10 Rb10 Ge4D 136.3(4) 3 2_545
Ge1C Rb10 Ge4D 129.0(4) 3_565 2_545
O2 Rb10 Ge5B 123.5(7) 2_545 .
O3 Rb10 Ge5B 76.7(9) . .
Ge8C Rb10 Ge5B 36.3(3) 2_545 .
Ge2D Rb10 Ge5B 97.2(3) 4_565 .
O2 Rb10 Ge5B 128.9(6) 4_565 .
Ge8D Rb10 Ge5B 40.5(2) 2_545 .
Ge2C Rb10 Ge5B 98.2(3) 4_565 .
W1 Rb10 Ge5B 102.85(19) . .
Rb10 Rb10 Ge5B 162.2(5) 3 .
Ge1C Rb10 Ge5B 126.4(4) 3_565 .
Ge4D Rb10 Ge5B 38.1(2) 2_545 .

loop_
_geom_bond_atom_site_label_1
_geom_bond_atom_site_label_2
_geom_bond_distance
_geom_bond_site_symmetry_2
W1 O4 1.72(4) 4_565
W1 O3 1.76(4) .
W1 O2 1.77(4) 4_565
W1 O1 1.82(3) 4_565
W1 Rb7 3.657(6) 4_565
W1 Rb4 3.660(6) 1_545
W1 Rb8 3.690(6) .
W1 Rb6 3.754(5) 4_565
W1 Rb10 3.796(7) .
W1 Rb5 4.152(6) .
W1 Rb1 4.308(5) 4_565
O1 W1 1.82(3) 4_566
O1 Rb4 2.72(3) 4_576
O1 Rb6 2.82(3) 3_666
O1 Rb8 3.15(3) 4_566
O1 Rb6 3.33(3) .
O2 W1 1.77(4) 4_566
O2 Rb10 2.85(4) 2
O2 Rb7 3.09(4) .
O2 Rb4 3.25(4) 4_576
O2 Rb10 3.45(4) 4_566
O3 Rb5 2.72(4) .
O3 Rb10 2.88(4) .
O3 Rb8 2.89(4) .
O4 W1 1.72(4) 4_566
O4 Rb1 2.85(4) .
O4 Rb7 2.86(4) .
O4 Rb6 2.87(4) .
Ge1A Ge5A 2.543(7) .
Ge1A Ge3A 2.555(7) .
Ge1A Ge2A 2.577(8) .
Ge1A Ge4A 2.584(7) .
Ge1A Rb9 3.529(8) 2_645
Ge1A Rb3 3.569(7) 2_655
Ge1A Rb8 3.759(8) 2_655
Ge2A Ge6A 2.533(8) .
Ge2A Ge9A 2.567(8) .
Ge2A Ge3A 2.727(7) .
Ge2A Rb4 3.453(8) 3_665
Ge2A Rb3 3.501(7) 2_655
Ge2A Rb2 3.883(7) 4_565
Ge3A Ge6A 2.617(7) .
Ge3A Ge7A 2.621(7) .
Ge3A Ge4A 2.874(7) .
Ge3A Rb2 3.610(7) 2_655
Ge3A Rb8 3.763(8) 2_655
Ge3A Rb3 3.800(7) 2_655
Ge4A Ge7A 2.589(7) .
Ge4A Ge8A 2.646(8) .
Ge4A Ge5A 2.793(7) .
Ge4A Rb2 3.763(7) .
Ge4A Rb6 3.782(7) .
Ge4A Rb1 3.830(7) .
Ge4A Rb8 4.076(8) 2_655
Ge5A Ge9A 2.553(7) .
Ge5A Ge8A 2.565(8) .
Ge5A Rb2 3.640(7) .
Ge5A Rb4 3.702(10) 3_665
Ge5A Rb6 3.733(7) 2_645
Ge6A Ge7A 2.577(7) .
Ge6A Ge9A 2.600(8) .
Ge6A Rb5 3.416(8) .
Ge6A Rb3 3.517(7) 4_565
Ge6A Rb1 3.747(7) 4_565
Ge6A Rb2 4.103(7) 2_655
Ge7A Ge8A 2.610(9) .
Ge7A Rb5 3.729(9) .
Ge7A Rb1 3.763(7) .
Ge7A Rb6 3.777(7) .
Ge7A Rb7 3.879(8) .
Ge7A Rb2 3.888(8) 2_655
Ge8A Ge9A 2.546(8) .
Ge8A Rb1 3.502(7) .
Ge8A Rb8 3.745(9) .
Ge8A Rb2 3.967(8) .
Ge8A Rb5 3.977(9) .
Ge8A Rb6 4.170(8) 2_645
Ge9A Rb1 3.514(7) 4_565
Ge9A Rb6 3.825(7) 2_645
Ge9A Rb5 3.987(9) .
Ge9A Rb4 4.049(8) 3_665
Ge1D Ge1C 0.807(16) .
Ge1D Ge4C 1.86(2) .
Ge1D Ge3C 2.545(19) .
Ge1D Ge2D 2.551(17) 2
Ge1D Ge5B 2.570(13) 2
Ge1D Ge4D 2.613(17) .
Ge1D Ge3D 2.630(17) .
Ge1D Rb4 3.630(13) .
Ge1D Rb9 3.745(13) .
Ge1C Ge2D 2.08(2) 2
Ge1C Ge2C 2.43(2) 2
Ge1C Ge4C 2.59(2) .
Ge1C Ge3C 2.61(2) .
Ge1C Ge5B 2.618(18) 2
Ge1C Ge3D 2.90(2) .
Ge1C Rb7 3.625(19) 2
Ge1C Rb4 3.899(17) .
Ge1C Rb10 3.97(2) 3_565
Ge1C Rb9 4.069(17) .
Ge2C Ge2D 0.844(16) .
Ge2C Ge9B 2.326(14) .
Ge2C Ge1C 2.43(2) 2_545
Ge2C Ge6B 2.696(19) .
Ge2C Ge3C 2.72(2) 2_545
Ge2C Rb5 3.696(17) 4_566
Ge2C Rb7 3.769(19) .
Ge2C Rb10 3.739(17) 4_566
Ge2C Rb1 4.091(18) .
Ge2D Ge3C 1.93(2) 2_545
Ge2D Ge1C 2.08(2) 2_545
Ge2D Ge3D 2.529(18) 2_545
Ge2D Ge1D 2.551(17) 2_545
Ge2D Ge6B 2.553(15) .
Ge2D Ge9B 2.851(15) .
Ge2D Rb10 3.423(16) 4_566
Ge2D Rb5 3.934(13) 4_566
Ge3D Ge3C 0.718(17) .
Ge3D Ge7B 2.359(16) .
Ge3D Ge4C 2.53(2) .
Ge3D Ge2D 2.529(18) 2
Ge3D Ge6B 2.678(14) 2
Ge3D Rb4 3.358(13) .
Ge3D Rb3 3.690(14) 4_565
Ge3D Rb9 3.912(14) 4_575
Ge3D Rb2 3.962(14) 2_655
Ge3C Ge2D 1.93(2) 2
Ge3C Ge6B 2.533(18) 2
Ge3C Ge2C 2.72(2) 2
Ge3C Ge7B 2.88(2) .
Ge3C Ge4C 2.91(2) .
Ge3C Rb4 3.392(18) .
Ge3C Rb9 3.572(18) 4_575
Ge3C Rb3 4.098(18) 4_565
Ge3C Rb10 4.19(2) 3_565
Ge4C Ge4D 0.877(17) .
Ge4C Ge5B 2.703(17) 2
Ge4C Ge8C 2.73(2) .
Ge4C Ge7B 2.822(19) .
Ge4C Rb2 3.754(17) 2_655
Ge4C Rb9 3.849(18) .
Ge4D Ge8C 2.07(2) .
Ge4D Ge7B 2.529(13) .
Ge4D Ge5B 2.657(14) 2
Ge4D Ge8D 2.690(17) .
Ge4D Rb2 3.856(13) 2_655
Ge4D Rb7 3.989(15) .
Ge4D Rb9 4.002(14) .
Ge4D Rb10 4.033(14) 2
Ge5B Ge8C 2.427(19) 2_545
Ge5B Ge9B 2.524(11) .
Ge5B Ge1D 2.570(13) 2_545
Ge5B Ge1C 2.618(18) 2_545
Ge5B Ge4D 2.657(14) 2_545
Ge5B Ge4C 2.703(17) 2_545
Ge5B Ge8D 2.725(14) 2_545
Ge5B Rb9 3.407(9) 2_545
Ge5B Rb5 3.523(9) .
Ge5B Rb7 3.674(12) .
Ge5B Rb10 4.097(11) .
Ge6B Ge3C 2.533(18) 2_545
Ge6B Ge9B 2.589(10) .
Ge6B Ge7B 2.591(11) 2_545
Ge6B Ge3D 2.678(14) 2_545
Ge6B Rb3 3.492(9) .
Ge6B Rb9 3.803(12) 1_545
Ge6B Rb9 3.913(10) 3_566
Ge7B Ge8C 2.502(18) .
Ge7B Ge8D 2.565(13) .
Ge7B Ge6B 2.591(11) 2
Ge7B Rb3 3.702(8) 4_565
Ge7B Rb7 3.707(11) .
Ge7B Rb9 3.780(12) 2_545
Ge7B Rb2 3.833(9) 2_655
Ge8C Ge8D 0.697(17) .
Ge8C Ge5B 2.427(19) 2
Ge8C Ge9B 2.74(2) 2
Ge8C Rb10 3.344(19) 2
Ge8C Rb7 3.757(18) .
Ge8C Rb9 4.08(2) 2_545
Ge8C Rb8 4.141(18) 2
Ge8D Ge9B 2.368(15) 2
Ge8D Ge5B 2.725(14) 2
Ge8D Rb9 3.520(15) 2_545
Ge8D Rb8 3.675(14) 2
Ge8D Rb10 3.717(15) 2
Ge8D Rb7 4.002(13) .
Ge9B Ge8D 2.368(15) 2_545
Ge9B Ge8C 2.74(2) 2_545
Ge9B Rb1 3.586(9) .
Ge9B Rb8 3.609(11) .
Ge9B Rb3 3.711(10) .
Rb1 Ge9A 3.514(7) 4_566
Rb1 Ge6A 3.747(7) 4_566
Rb1 Rb6 4.213(7) .
Rb1 W1 4.308(5) 4_566
Rb1 Rb3 4.378(7) .
Rb1 Rb7 4.414(8) .
Rb2 Ge3A 3.610(7) 2_645
Rb2 Ge4C 3.754(17) 2_645
Rb2 Ge7B 3.834(9) 2_645
Rb2 Ge4D 3.856(13) 2_645
Rb2 Ge2A 3.883(7) 4_566
Rb2 Ge7A 3.888(8) 2_645
Rb2 Ge3D 3.963(14) 2_645
Rb2 Rb3 4.018(6) 3_656
Rb2 Ge6A 4.103(7) 2_645
Rb3 Ge2A 3.501(7) 2_645
Rb3 Ge6A 3.517(7) 4_566
Rb3 Ge1A 3.569(7) 2_645
Rb3 Ge3D 3.690(14) 4_566
Rb3 Ge7B 3.702(8) 4_566
Rb3 Ge3A 3.800(7) 2_645
Rb3 Rb9 3.985(7) 1_545
Rb3 Rb2 4.018(6) 3_656
Rb3 Ge3C 4.098(18) 4_566
Rb3 Rb5 4.332(8) 4_566
Rb4 O1 2.72(3) 4_575
Rb4 O2 3.25(4) 4_575
Rb4 Ge2A 3.453(8) 3_665
Rb4 W1 3.660(6) 1_565
Rb4 Ge5A 3.702(10) 3_665
Rb4 Ge9A 4.049(8) 3_665
Rb4 Rb2 4.365(9) 2_655
Rb4 Rb8 4.526(11) 1_565
Rb5 Ge2C 3.696(17) 4_565
Rb5 Ge2D 3.934(13) 4_565
Rb5 Rb10 4.120(9) .
Rb5 Rb9 4.268(8) 2_545
Rb5 Rb3 4.332(8) 4_565
Rb6 O1 2.82(3) 3_666
Rb6 Ge5A 3.733(7) 2_655
Rb6 W1 3.754(5) 4_566
Rb6 Ge9A 3.825(7) 2_655
Rb6 Rb6 3.885(11) 3_666
Rb6 Rb8 4.096(7) 2_655
Rb6 Ge8A 4.170(8) 2_655
Rb7 Ge1C 3.625(19) 2_545
Rb7 W1 3.657(6) 4_566
Rb7 Rb10 4.216(10) 2
Rb8 O1 3.15(3) 4_565
Rb8 Ge8D 3.675(14) 2_545
Rb8 Ge1A 3.759(8) 2_645
Rb8 Ge3A 3.763(8) 2_645
Rb8 Ge4A 4.076(8) 2_645
Rb8 Rb6 4.096(7) 2_645
Rb8 Ge8C 4.141(18) 2_545
Rb9 Ge5B 3.407(9) 2
Rb9 Ge8D 3.520(15) 2
Rb9 Ge1A 3.529(8) 2_655
Rb9 Ge3C 3.572(18) 4_576
Rb9 Ge7B 3.780(12) 2
Rb9 Ge6B 3.802(12) 1_565
Rb9 Ge3D 3.912(14) 4_576
Rb9 Ge6B 3.913(10) 3_566
Rb9 Rb3 3.985(7) 1_565
Rb10 O2 2.85(4) 2_545
Rb10 Ge8C 3.344(19) 2_545
Rb10 Ge2D 3.423(16) 4_565
Rb10 O2 3.45(4) 4_565
Rb10 Ge8D 3.718(15) 2_545
Rb10 Ge2C 3.739(17) 4_565
Rb10 Rb10 3.920(16) 3
Rb10 Ge1C 3.97(2) 3_565
Rb10 Ge4D 4.033(14) 2_545
